data_4510792
loop_
_publ_author_name
'Hu, Ting'
'Mak, Thomas C. W.'

_publ_section_title
;
 Structure Diversity of C2@AgnCages Consolidated by Heteroaromatic N-Donor
 Ligands in Silver Ethynediide Complexes
;
_journal_issue 11
_journal_name_full 'Crystal Growth &amp; Design'
_journal_page_first 4957
_journal_paper_doi 10.1021/cg401150t
_journal_volume 13
_journal_year 2013
_chemical_formula_sum 'C22 H11 Ag6 F15 N2 O11'
_chemical_formula_weight 1411.55
_chemical_name_systematic
; 
 ? 
;
_space_group_IT_number 15
_symmetry_cell_setting monoclinic
_symmetry_space_group_name_Hall '-C 2yc'
_symmetry_space_group_name_H-M 'C 1 2/c 1'
_atom_sites_solution_hydrogens geom
_atom_sites_solution_primary direct
_atom_sites_solution_secondary difmap
_audit_creation_method SHELXL-97
_cell_angle_alpha 90.00
_cell_angle_beta 122.446(7)
_cell_angle_gamma 90.00
_cell_formula_units_Z 8
_cell_length_a 32.896(15)
_cell_length_b 8.295(4)
_cell_length_c 28.617(13)
_cell_measurement_reflns_used 9973
_cell_measurement_temperature 296(2)
_cell_measurement_theta_max 27.908
_cell_measurement_theta_min 2.572
_cell_volume 6590(5)
_computing_cell_refinement SAINT(Bruker,2001)
_computing_data_collection APEX2(Bruker,2003)
_computing_data_reduction APEX2(Bruker,2003)
_computing_structure_refinement 'SHELXL-97 (Sheldrick, 1997)'
_computing_structure_solution 'SHELXS-97 (Sheldrick, 1990)'
_diffrn_ambient_temperature 296(2)
_diffrn_measured_fraction_theta_full 0.997
_diffrn_measured_fraction_theta_max 0.997
_diffrn_radiation_monochromator graphite
_diffrn_radiation_source 'fine-focus sealed tube'
_diffrn_radiation_type MoK\a
_diffrn_radiation_wavelength 0.71073
_diffrn_reflns_av_R_equivalents 0.0758
_diffrn_reflns_av_sigmaI/netI 0.0661
_diffrn_reflns_limit_h_max 37
_diffrn_reflns_limit_h_min -39
_diffrn_reflns_limit_k_max 4
_diffrn_reflns_limit_k_min -9
_diffrn_reflns_limit_l_max 30
_diffrn_reflns_limit_l_min -34
_diffrn_reflns_number 23986
_diffrn_reflns_theta_full 25.25
_diffrn_reflns_theta_max 25.25
_diffrn_reflns_theta_min 2.56
_exptl_absorpt_coefficient_mu 3.640
_exptl_absorpt_correction_T_max 0.5603
_exptl_absorpt_correction_T_min 0.5296
_exptl_absorpt_correction_type multi-scan
_exptl_absorpt_process_details SADABS
_exptl_crystal_colour colorless
_exptl_crystal_density_diffrn 2.845
_exptl_crystal_density_method 'not measured'
_exptl_crystal_description prism-like
_exptl_crystal_F_000 5296
_exptl_crystal_size_max 0.20
_exptl_crystal_size_mid 0.18
_exptl_crystal_size_min 0.18
_refine_diff_density_max 3.397
_refine_diff_density_min -1.530
_refine_diff_density_rms 0.249
_refine_ls_extinction_coef 0.00070(8)
_refine_ls_extinction_expression Fc^*^=kFc[1+0.001xFc^2^\l^3^/sin(2\q)]^-1/4^
_refine_ls_extinction_method SHELXL
_refine_ls_goodness_of_fit_ref 1.087
_refine_ls_hydrogen_treatment constr
_refine_ls_matrix_type full
_refine_ls_number_parameters 516
_refine_ls_number_reflns 5946
_refine_ls_number_restraints 18
_refine_ls_restrained_S_all 1.087
_refine_ls_R_factor_all 0.0702
_refine_ls_R_factor_gt 0.0636
_refine_ls_shift/su_max 0.001
_refine_ls_shift/su_mean 0.000
_refine_ls_structure_factor_coef Fsqd
_refine_ls_weighting_details 'calc w=1/[\s^2^(Fo^2^)+(0.1221P)^2^+54.6861P] where P=(Fo^2^+2Fc^2^)/3'
_refine_ls_weighting_scheme calc
_refine_ls_wR_factor_gt 0.1808
_refine_ls_wR_factor_ref 0.1913
_reflns_number_gt 5186
_reflns_number_total 5946
_reflns_threshold_expression >2sigma(I)
_cod_data_source_file cg401150t_si_002.cif
_cod_data_source_block 1
_cod_original_sg_symbol_H-M 'C 2/c'
_cod_database_code 4510792

loop_
_symmetry_equiv_pos_as_xyz
'x, y, z'
'-x, y, -z+1/2'
'x+1/2, y+1/2, z'
'-x+1/2, y+1/2, -z+1/2'
'-x, -y, -z'
'x, -y, z-1/2'
'-x+1/2, -y+1/2, -z'
'x+1/2, -y+1/2, z-1/2'

loop_
_atom_site_label
_atom_site_type_symbol
_atom_site_fract_x
_atom_site_fract_y
_atom_site_fract_z
_atom_site_U_iso_or_equiv
_atom_site_adp_type
_atom_site_occupancy
_atom_site_symmetry_multiplicity
_atom_site_calc_flag
_atom_site_refinement_flags
_atom_site_disorder_group
Ag1 Ag 0.07424(2) 0.73673(8) 0.35540(3) 0.0384(2) Uani 1 1 d . .
Ag2 Ag 0.08582(3) 0.81063(10) 0.26838(3) 0.0505(3) Uani 1 1 d . .
Ag3 Ag 0.00830(3) 0.52232(9) 0.19676(3) 0.0453(3) Uani 1 1 d . .
Ag4 Ag 0.09091(2) 0.39070(8) 0.31290(3) 0.0404(2) Uani 1 1 d . .
Ag5 Ag 0.06301(3) 0.20160(9) 0.21917(3) 0.0474(3) Uani 1 1 d . .
Ag6 Ag 0.0417(2) 0.0375(3) 0.30197(15) 0.0375(10) Uani 0.66(4) 1 d P 1
Ag6' Ag 0.0354(3) 0.067(3) 0.3123(9) 0.062(4) Uani 0.34(4) 1 d P 2
C1 C 0.0212(3) 0.7569(10) 0.2653(3) 0.0354(17) Uani 1 1 d . .
C2 C 0.0211(3) 0.2911(10) 0.2580(3) 0.0351(17) Uani 1 1 d . .
O1 O 0.0364(3) 0.8139(12) 0.4009(4) 0.074(2) Uani 1 1 d . .
O2 O -0.0057(3) 1.0055(12) 0.3426(4) 0.075(2) Uani 1 1 d . .
C3 C 0.0067(5) 0.9227(12) 0.3809(4) 0.068(4) Uani 1 1 d . .
C4 C -0.0148(5) 0.938(2) 0.4175(6) 0.084(4) Uani 1 1 d . .
F1 F -0.0543(5) 1.0296(17) 0.3898(6) 0.144(5) Uani 1 1 d . .
F2 F 0.0159(4) 1.0020(19) 0.4639(4) 0.148(6) Uani 1 1 d . .
F3 F -0.0301(5) 0.8200(16) 0.4300(5) 0.151(5) Uani 1 1 d . .
O3 O 0.1187(3) 1.1057(9) 0.3660(3) 0.060(2) Uani 1 1 d . .
O4 O 0.1435(2) 0.8766(8) 0.4144(3) 0.0517(17) Uani 1 1 d . .
C5 C 0.1483(3) 1.0153(11) 0.4028(4) 0.042(2) Uani 1 1 d . .
C6 C 0.1971(4) 1.0836(12) 0.4365(4) 0.054(2) Uani 1 1 d . .
F4 F 0.2024(7) 1.166(2) 0.4771(9) 0.208(7) Uani 1 1 d U .
F5 F 0.2121(6) 1.1624(18) 0.4083(7) 0.158(5) Uani 1 1 d U .
F6 F 0.2321(4) 0.9816(14) 0.4607(5) 0.125(3) Uani 1 1 d U .
O5 O -0.1003(3) 0.4986(10) 0.0943(4) 0.067(2) Uani 1 1 d . .
O6 O -0.0319(3) 0.4079(11) 0.1084(3) 0.068(2) Uani 1 1 d . .
C7 C -0.0753(3) 0.4254(12) 0.0823(4) 0.0417(19) Uani 1 1 d . .
C8 C -0.1014(4) 0.3414(15) 0.0264(5) 0.059(3) Uani 1 1 d . .
F7 F -0.1468(3) 0.3814(17) -0.0043(4) 0.133(5) Uani 1 1 d . .
F8 F -0.1014(5) 0.1873(13) 0.0312(5) 0.133(4) Uani 1 1 d . .
F9 F -0.0840(4) 0.3745(18) -0.0025(3) 0.123(4) Uani 1 1 d . .
O7 O 0.1572(3) -0.1309(10) 0.2925(3) 0.063(2) Uani 1 1 d . .
O8 O 0.1376(3) 0.1029(10) 0.2468(4) 0.063(2) Uani 1 1 d . .
C9 C 0.1648(3) -0.0073(12) 0.2752(4) 0.043(2) Uani 1 1 d . .
C10 C 0.2166(4) 0.0069(14) 0.2906(5) 0.054(2) Uani 1 1 d . .
F10 F 0.2271(3) 0.1444(10) 0.2767(4) 0.091(3) Uani 1 1 d . .
F11 F 0.2269(3) -0.0964(12) 0.2638(5) 0.115(4) Uani 1 1 d . .
F12 F 0.2474(3) -0.0174(15) 0.3419(4) 0.117(4) Uani 1 1 d . .
O9 O 0.0877(3) 0.3921(10) 0.1749(4) 0.066(2) Uani 1 1 d . .
O10 O 0.0702(3) 0.6319(10) 0.1913(4) 0.064(2) Uani 1 1 d . .
C11 C 0.0920(3) 0.5374(12) 0.1799(4) 0.044(2) Uani 1 1 d . .
C12 C 0.1284(4) 0.6126(14) 0.1679(5) 0.056(3) Uani 1 1 d . .
F13 F 0.1176(3) 0.5827(11) 0.1182(3) 0.085(2) Uani 1 1 d . .
F14 F 0.1322(4) 0.7668(10) 0.1746(4) 0.099(3) Uani 1 1 d . .
F15 F 0.1712(3) 0.5470(15) 0.2000(4) 0.114(4) Uani 1 1 d . .
N1 N 0.1623(2) 0.4839(9) 0.3431(3) 0.0390(16) Uani 1 1 d . .
C13 C 0.1829(4) 0.4457(13) 0.3163(4) 0.052(2) Uani 1 1 d . .
H13 H 0.1657 0.3857 0.2839 0.062 Uiso 1 1 calc R .
C14 C 0.2287(4) 0.4906(14) 0.3341(4) 0.054(3) Uani 1 1 d . .
H14 H 0.2420 0.4613 0.3137 0.065 Uiso 1 1 calc R .
C15 C 0.2554(3) 0.5782(10) 0.3814(3) 0.0364(17) Uani 1 1 d . .
C16 C 0.2338(3) 0.6199(11) 0.4089(4) 0.043(2) Uani 1 1 d . .
H16 H 0.2504 0.6803 0.4412 0.052 Uiso 1 1 calc R .
C17 C 0.1868(3) 0.5717(12) 0.3883(4) 0.047(2) Uani 1 1 d . .
H17 H 0.1720 0.6025 0.4070 0.056 Uiso 1 1 calc R .
C18 C 0.3050(3) 0.6340(12) 0.4002(4) 0.043(2) Uani 1 1 d . .
C19 C 0.3194(4) 0.6552(15) 0.3641(4) 0.058(3) Uani 1 1 d . .
H19 H 0.2976 0.6334 0.3268 0.069 Uiso 1 1 calc R .
C20 C 0.3624(4) 0.7047(16) 0.3792(5) 0.063(3) Uani 1 1 d . .
H20 H 0.3706 0.7183 0.3530 0.075 Uiso 1 1 calc R .
C21 C 0.3825(4) 0.7175(15) 0.4706(5) 0.069(3) Uani 1 1 d . .
H21 H 0.4046 0.7428 0.5075 0.082 Uiso 1 1 calc R .
C22 C 0.3383(4) 0.6625(14) 0.4536(4) 0.057(3) Uani 1 1 d . .
H22 H 0.3305 0.6434 0.4799 0.068 Uiso 1 1 calc R .
N2 N 0.3938(3) 0.7349(13) 0.4311(4) 0.063(2) Uani 1 1 d . .
H2 H 0.4222 0.7664 0.4409 0.076 Uiso 1 1 calc R .
O1W O 0.4774(3) 0.8769(14) 0.4547(4) 0.091(3) Uani 1 1 d . .
H1WA H 0.4786 0.8788 0.4258 0.136 Uiso 1 1 d R .
H1WB H 0.5012 0.8235 0.4799 0.136 Uiso 1 1 d R .

loop_
_atom_site_aniso_label
_atom_site_aniso_U_11
_atom_site_aniso_U_22
_atom_site_aniso_U_33
_atom_site_aniso_U_23
_atom_site_aniso_U_13
_atom_site_aniso_U_12
Ag1 0.0377(4) 0.0381(4) 0.0339(4) 0.0024(2) 0.0155(3) -0.0010(2)
Ag2 0.0472(5) 0.0634(5) 0.0509(5) -0.0104(3) 0.0330(4) -0.0154(3)
Ag3 0.0431(4) 0.0490(5) 0.0445(4) 0.0057(3) 0.0239(3) 0.0076(3)
Ag4 0.0282(4) 0.0481(4) 0.0424(4) -0.0064(3) 0.0174(3) -0.0087(2)
Ag5 0.0418(4) 0.0533(5) 0.0590(5) -0.0158(3) 0.0349(4) -0.0074(3)
Ag6 0.0389(12) 0.0330(13) 0.0401(10) 0.0069(9) 0.0209(6) 0.0045(6)
Ag6' 0.0363(19) 0.078(6) 0.061(5) 0.040(5) 0.019(2) 0.005(3)
C1 0.036(4) 0.036(4) 0.030(4) -0.005(3) 0.015(3) -0.002(3)
C2 0.038(4) 0.032(4) 0.040(4) 0.002(3) 0.023(4) 0.000(3)
O1 0.077(6) 0.091(7) 0.058(5) 0.003(4) 0.039(4) 0.018(5)
O2 0.086(6) 0.084(6) 0.074(6) 0.007(5) 0.055(5) 0.015(5)
C3 0.103(9) 0.027(5) 0.028(5) 0.006(4) 0.005(5) 0.001(5)
C4 0.068(8) 0.136(13) 0.066(8) -0.027(8) 0.048(7) -0.006(8)
F1 0.134(9) 0.182(12) 0.170(11) 0.061(9) 0.116(9) 0.077(9)
F2 0.135(9) 0.256(16) 0.089(7) -0.086(8) 0.083(7) -0.059(9)
F3 0.213(13) 0.163(11) 0.096(7) 0.005(7) 0.095(8) -0.083(10)
O3 0.052(4) 0.047(4) 0.048(4) 0.007(3) 0.005(3) -0.011(3)
O4 0.049(4) 0.049(4) 0.038(3) -0.002(3) 0.011(3) -0.012(3)
C5 0.036(5) 0.044(5) 0.035(4) 0.005(4) 0.012(4) -0.005(4)
C6 0.049(6) 0.044(6) 0.051(6) -0.001(4) 0.015(5) -0.009(4)
F4 0.208(7) 0.208(7) 0.208(7) -0.0015(10) 0.111(4) 0.0002(10)
F5 0.157(5) 0.158(5) 0.158(5) 0.0014(10) 0.084(3) -0.0013(10)
F6 0.124(4) 0.124(4) 0.125(4) 0.0005(10) 0.066(2) -0.0003(10)
O5 0.049(4) 0.071(5) 0.085(6) -0.035(4) 0.040(4) -0.009(4)
O6 0.055(5) 0.076(6) 0.060(5) -0.016(4) 0.021(4) 0.011(4)
C7 0.042(5) 0.048(5) 0.040(5) 0.000(4) 0.026(4) 0.000(4)
C8 0.057(7) 0.069(8) 0.052(6) -0.015(5) 0.030(5) 0.005(5)
F7 0.066(6) 0.211(13) 0.083(6) -0.057(7) 0.016(5) 0.004(7)
F8 0.182(12) 0.082(7) 0.113(8) -0.046(6) 0.064(8) -0.022(7)
F9 0.098(6) 0.226(13) 0.061(5) -0.041(6) 0.053(5) -0.043(7)
O7 0.049(4) 0.075(5) 0.079(5) 0.010(4) 0.043(4) -0.009(4)
O8 0.043(4) 0.064(5) 0.086(5) 0.008(4) 0.037(4) 0.008(3)
C9 0.030(4) 0.051(6) 0.050(5) -0.002(4) 0.023(4) 0.001(4)
C10 0.043(5) 0.060(7) 0.066(7) 0.005(5) 0.034(5) 0.005(4)
F10 0.069(5) 0.078(5) 0.138(7) 0.028(5) 0.064(5) -0.005(4)
F11 0.082(6) 0.109(7) 0.202(10) -0.059(7) 0.109(7) -0.026(5)
F12 0.037(4) 0.202(11) 0.089(6) 0.044(7) 0.020(4) 0.002(5)
O9 0.080(5) 0.062(5) 0.096(6) 0.011(4) 0.073(5) 0.009(4)
O10 0.063(5) 0.066(5) 0.082(5) -0.023(4) 0.052(4) -0.005(4)
C11 0.046(5) 0.047(6) 0.038(5) -0.009(4) 0.023(4) -0.001(4)
C12 0.055(6) 0.060(7) 0.062(7) -0.004(5) 0.037(5) -0.002(5)
F13 0.110(6) 0.100(6) 0.072(5) -0.010(4) 0.067(5) -0.025(5)
F14 0.124(7) 0.069(5) 0.142(8) -0.025(5) 0.096(7) -0.035(5)
F15 0.052(4) 0.173(10) 0.117(7) 0.049(7) 0.046(5) 0.009(5)
N1 0.027(3) 0.038(4) 0.041(4) 0.003(3) 0.011(3) -0.005(3)
C13 0.043(5) 0.066(7) 0.043(5) -0.012(4) 0.021(4) -0.016(4)
C14 0.043(5) 0.073(7) 0.059(6) -0.020(5) 0.036(5) -0.023(5)
C15 0.032(4) 0.039(5) 0.032(4) 0.004(3) 0.013(3) -0.004(3)
C16 0.032(4) 0.051(5) 0.039(4) -0.011(4) 0.013(4) -0.020(4)
C17 0.044(5) 0.056(6) 0.054(5) 0.000(4) 0.036(5) -0.002(4)
C18 0.033(4) 0.050(5) 0.044(5) 0.000(4) 0.018(4) -0.003(4)
C19 0.038(5) 0.087(8) 0.044(5) 0.007(5) 0.019(4) -0.017(5)
C20 0.043(6) 0.083(8) 0.075(8) 0.013(6) 0.040(6) -0.001(5)
C21 0.042(6) 0.073(8) 0.061(7) 0.007(6) 0.007(5) -0.014(5)
C22 0.035(5) 0.078(8) 0.049(6) 0.010(5) 0.018(4) 0.004(5)
N2 0.040(5) 0.070(6) 0.072(6) 0.002(5) 0.024(5) -0.010(4)
O1W 0.056(5) 0.128(9) 0.089(7) 0.002(6) 0.040(5) -0.030(5)

loop_
_atom_type_symbol
_atom_type_description
_atom_type_scat_dispersion_real
_atom_type_scat_dispersion_imag
_atom_type_scat_source
C C 0.0033 0.0016 'International Tables Vol C Tables 4.2.6.8 and 6.1.1.4'
H H 0.0000 0.0000 'International Tables Vol C Tables 4.2.6.8 and 6.1.1.4'
N N 0.0061 0.0033 'International Tables Vol C Tables 4.2.6.8 and 6.1.1.4'
O O 0.0106 0.0060 'International Tables Vol C Tables 4.2.6.8 and 6.1.1.4'
F F 0.0171 0.0103 'International Tables Vol C Tables 4.2.6.8 and 6.1.1.4'
Ag Ag -0.8971 1.1015 'International Tables Vol C Tables 4.2.6.8 and 6.1.1.4'

loop_
_geom_angle_atom_site_label_1
_geom_angle_atom_site_label_2
_geom_angle_atom_site_label_3
_geom_angle
_geom_angle_site_symmetry_1
_geom_angle_site_symmetry_3
C1 Ag1 O4 132.2(3) . .
C1 Ag1 O5 125.8(3) . 2
O4 Ag1 O5 94.8(3) . 2
C1 Ag1 O1 107.9(3) . .
O4 Ag1 O1 93.9(3) . .
O5 Ag1 O1 91.0(3) 2 .
C1 Ag1 Ag2 48.9(2) . .
O4 Ag1 Ag2 89.33(18) . .
O5 Ag1 Ag2 124.1(2) 2 .
O1 Ag1 Ag2 144.4(2) . .
C1 Ag1 Ag6 57.9(2) . 1_565
O4 Ag1 Ag6 83.7(2) . 1_565
O5 Ag1 Ag6 174.8(3) 2 1_565
O1 Ag1 Ag6 84.2(3) . 1_565
Ag2 Ag1 Ag6 60.92(16) . 1_565
C1 Ag1 Ag3 60.7(2) . 2
O4 Ag1 Ag3 167.14(17) . 2
O5 Ag1 Ag3 74.3(2) 2 2
O1 Ag1 Ag3 79.8(3) . 2
Ag2 Ag1 Ag3 102.38(4) . 2
Ag6 Ag1 Ag3 106.58(11) 1_565 2
C1 Ag1 Ag6' 63.6(6) . 1_565
O4 Ag1 Ag6' 82.9(3) . 1_565
O5 Ag1 Ag6' 165.5(7) 2 1_565
O1 Ag1 Ag6' 74.9(7) . 1_565
Ag2 Ag1 Ag6' 70.3(7) . 1_565
Ag6 Ag1 Ag6' 9.4(5) 1_565 1_565
Ag3 Ag1 Ag6' 105.93(17) 2 1_565
C1 Ag1 Ag4 79.5(2) . .
O4 Ag1 Ag4 114.7(2) . .
O5 Ag1 Ag4 53.5(2) 2 .
O1 Ag1 Ag4 134.1(3) . .
Ag2 Ag1 Ag4 74.35(3) . .
Ag6 Ag1 Ag4 131.62(12) 1_565 .
Ag3 Ag1 Ag4 64.45(4) 2 .
Ag6' Ag1 Ag4 140.2(7) 1_565 .
O7 Ag2 C1 165.9(3) 1_565 .
O7 Ag2 O10 95.3(3) 1_565 .
C1 Ag2 O10 96.5(3) . .
O7 Ag2 Ag1 114.8(2) 1_565 .
C1 Ag2 Ag1 51.4(2) . .
O10 Ag2 Ag1 127.1(2) . .
O7 Ag2 Ag6 114.6(3) 1_565 1_565
C1 Ag2 Ag6 58.1(3) . 1_565
O10 Ag2 Ag6 143.1(2) . 1_565
Ag1 Ag2 Ag6 60.19(11) . 1_565
O7 Ag2 Ag3 136.3(2) 1_565 .
C1 Ag2 Ag3 53.0(2) . .
O10 Ag2 Ag3 44.52(18) . .
Ag1 Ag2 Ag3 87.98(4) . .
Ag6 Ag2 Ag3 109.06(12) 1_565 .
O7 Ag2 Ag6' 114.8(3) 1_565 1_565
C1 Ag2 Ag6' 57.4(3) . 1_565
O10 Ag2 Ag6' 144.3(3) . 1_565
Ag1 Ag2 Ag6' 57.88(13) . 1_565
Ag6 Ag2 Ag6' 2.35(16) 1_565 1_565
Ag3 Ag2 Ag6' 108.9(2) . 1_565
O10 Ag3 O6 95.4(3) . .
O10 Ag3 C2 122.1(3) . .
O6 Ag3 C2 103.5(3) . .
O10 Ag3 C1 88.0(3) . .
O6 Ag3 C1 151.5(3) . .
C2 Ag3 C1 98.4(3) . .
O10 Ag3 C1 105.5(3) . 2
O6 Ag3 C1 128.5(3) . 2
C2 Ag3 C1 103.9(3) . 2
C1 Ag3 C1 25.9(4) . 2
O10 Ag3 Ag1 109.8(2) . 2
O6 Ag3 Ag1 82.10(19) . 2
C2 Ag3 Ag1 126.6(2) . 2
C1 Ag3 Ag1 70.25(19) . 2
C1 Ag3 Ag1 46.67(17) 2 2
O10 Ag3 Ag5 85.2(2) . .
O6 Ag3 Ag5 78.6(2) . .
C2 Ag3 Ag5 47.56(19) . .
C1 Ag3 Ag5 129.87(19) . .
C1 Ag3 Ag5 148.17(17) 2 .
Ag1 Ag3 Ag5 156.58(3) 2 .
O10 Ag3 Ag4 85.1(2) . .
O6 Ag3 Ag4 131.9(2) . .
C2 Ag3 Ag4 42.5(2) . .
C1 Ag3 Ag4 76.52(19) . .
C1 Ag3 Ag4 96.92(18) 2 .
Ag1 Ag3 Ag4 142.61(3) 2 .
Ag5 Ag3 Ag4 53.44(3) . .
O10 Ag3 Ag2 48.63(18) . .
O6 Ag3 Ag2 140.3(2) . .
C2 Ag3 Ag2 110.0(2) . .
C1 Ag3 Ag2 40.27(19) . .
C1 Ag3 Ag2 62.79(19) 2 .
Ag1 Ag3 Ag2 94.22(5) 2 .
Ag5 Ag3 Ag2 109.10(4) . .
Ag4 Ag3 Ag2 69.70(4) . .
O10 Ag3 Ag4 171.7(2) . 2
O6 Ag3 Ag4 79.4(2) . 2
C2 Ag3 Ag4 65.7(2) . 2
C1 Ag3 Ag4 93.61(19) . 2
C1 Ag3 Ag4 73.49(19) 2 2
Ag1 Ag3 Ag4 63.28(4) 2 2
Ag5 Ag3 Ag4 99.92(4) . 2
Ag4 Ag3 Ag4 103.15(4) . 2
Ag2 Ag3 Ag4 133.81(3) . 2
O10 Ag3 Ag3 129.6(2) . 2
O6 Ag3 Ag3 134.9(2) . 2
C2 Ag3 Ag3 53.8(2) . 2
C1 Ag3 Ag3 50.59(19) . 2
C1 Ag3 Ag3 50.09(17) 2 2
Ag1 Ag3 Ag3 84.51(4) 2 2
Ag5 Ag3 Ag3 99.89(3) . 2
Ag4 Ag3 Ag3 60.86(4) . 2
Ag2 Ag3 Ag3 83.35(3) . 2
Ag4 Ag3 Ag3 56.28(2) 2 2
C2 Ag4 N1 160.3(3) . .
C2 Ag4 Ag5 53.7(2) . .
N1 Ag4 Ag5 108.1(2) . .
C2 Ag4 Ag3 51.6(2) . .
N1 Ag4 Ag3 115.77(19) . .
Ag5 Ag4 Ag3 61.99(4) . .
C2 Ag4 Ag6' 45.1(2) . .
N1 Ag4 Ag6' 141.8(4) . .
Ag5 Ag4 Ag6' 68.7(6) . .
Ag3 Ag4 Ag6' 96.69(14) . .
C2 Ag4 Ag1 106.5(2) . .
N1 Ag4 Ag1 84.3(2) . .
Ag5 Ag4 Ag1 144.24(3) . .
Ag3 Ag4 Ag1 82.33(4) . .
Ag6' Ag4 Ag1 121.4(7) . .
C2 Ag4 Ag6 45.8(2) . .
N1 Ag4 Ag6 137.0(2) . .
Ag5 Ag4 Ag6 61.14(11) . .
Ag3 Ag4 Ag6 96.13(6) . .
Ag6' Ag4 Ag6 8.9(6) . .
Ag1 Ag4 Ag6 130.22(14) . .
C2 Ag4 Ag3 56.1(2) . 2
N1 Ag4 Ag3 136.5(2) . 2
Ag5 Ag4 Ag3 107.63(3) . 2
Ag3 Ag4 Ag3 62.86(4) . 2
Ag6' Ag4 Ag3 75.2(6) . 2
Ag1 Ag4 Ag3 52.27(2) . 2
Ag6 Ag4 Ag3 82.69(13) . 2
O8 Ag5 C2 139.1(3) . .
O8 Ag5 O2 106.6(3) . 2_545
C2 Ag5 O2 97.8(3) . 2_545
O8 Ag5 O9 79.4(3) . .
C2 Ag5 O9 119.7(3) . .
O2 Ag5 O9 114.2(3) 2_545 .
O8 Ag5 Ag4 97.5(2) . .
C2 Ag5 Ag4 48.2(2) . .
O2 Ag5 Ag4 144.0(2) 2_545 .
O9 Ag5 Ag4 96.1(2) . .
O8 Ag5 Ag6' 137.7(5) . 2
C2 Ag5 Ag6' 56.6(3) . 2
O2 Ag5 Ag6' 41.3(3) 2_545 2
O9 Ag5 Ag6' 132.9(7) . 2
Ag4 Ag5 Ag6' 103.7(3) . 2
O8 Ag5 Ag3 141.2(2) . .
C2 Ag5 Ag3 52.4(2) . .
O2 Ag5 Ag3 107.0(2) 2_545 .
O9 Ag5 Ag3 69.49(18) . .
Ag4 Ag5 Ag3 64.57(3) . .
Ag6' Ag5 Ag3 81.1(4) 2 .
O8 Ag5 Ag6 102.6(2) . .
C2 Ag5 Ag6 48.7(2) . .
O2 Ag5 Ag6 81.7(2) 2_545 .
O9 Ag5 Ag6 163.0(2) . .
Ag4 Ag5 Ag6 67.00(6) . .
Ag6' Ag5 Ag6 55.5(5) 2 .
Ag3 Ag5 Ag6 101.00(10) . .
O3 Ag6 C2 94.9(3) 1_545 .
O3 Ag6 O2 111.8(4) 1_545 1_545
C2 Ag6 O2 106.3(4) . 1_545
O3 Ag6 C1 120.5(3) 1_545 1_545
C2 Ag6 C1 132.3(3) . 1_545
O2 Ag6 C1 90.0(4) 1_545 1_545
O3 Ag6 Ag6 155.1(5) 1_545 2
C2 Ag6 Ag6 65.8(2) . 2
O2 Ag6 Ag6 89.6(4) 1_545 2
C1 Ag6 Ag6 70.0(2) 1_545 2
O3 Ag6 Ag1 81.3(2) 1_545 1_545
C2 Ag6 Ag1 175.0(4) . 1_545
O2 Ag6 Ag1 78.3(3) 1_545 1_545
C1 Ag6 Ag1 48.7(2) 1_545 1_545
Ag6 Ag6 Ag1 116.93(10) 2 1_545
O3 Ag6 Ag2 83.5(3) 1_545 1_545
C2 Ag6 Ag2 117.6(4) . 1_545
O2 Ag6 Ag2 132.2(3) 1_545 1_545
C1 Ag6 Ag2 46.5(2) 1_545 1_545
Ag6 Ag6 Ag2 91.6(3) 2 1_545
Ag1 Ag6 Ag2 58.88(9) 1_545 1_545
O3 Ag6 Ag5 84.0(3) 1_545 .
C2 Ag6 Ag5 47.3(2) . .
O2 Ag6 Ag5 151.8(3) 1_545 .
C1 Ag6 Ag5 102.1(3) 1_545 .
Ag6 Ag6 Ag5 71.4(3) 2 .
Ag1 Ag6 Ag5 128.6(3) 1_545 .
Ag2 Ag6 Ag5 70.65(18) 1_545 .
O3 Ag6 Ag4 54.4(2) 1_545 .
C2 Ag6 Ag4 40.5(2) . .
O2 Ag6 Ag4 117.8(3) 1_545 .
C1 Ag6 Ag4 152.0(4) 1_545 .
Ag6 Ag6 Ag4 104.90(14) 2 .
Ag1 Ag6 Ag4 135.59(18) 1_545 .
Ag2 Ag6 Ag4 108.0(3) 1_545 .
Ag5 Ag6 Ag4 51.86(10) . .
O2 Ag6' C2 123.5(14) 1_545 .
O2 Ag6' O3 124.8(10) 1_545 1_545
C2 Ag6' O3 94.4(4) . 1_545
O2 Ag6' C2 98.4(10) 1_545 2
C2 Ag6' C2 27.3(4) . 2
O3 Ag6' C2 120.3(5) 1_545 2
O2 Ag6' Ag1 80.1(4) 1_545 1_545
C2 Ag6' Ag1 154.6(16) . 1_545
O3 Ag6' Ag1 76.3(5) 1_545 1_545
C2 Ag6' Ag1 158.4(11) 2 1_545
O2 Ag6' Ag6' 103.6(7) 1_545 2
C2 Ag6' Ag6' 57.1(9) . 2
O3 Ag6' Ag6' 131.4(16) 1_545 2
C2 Ag6' Ag6' 47.2(6) 2 2
Ag1 Ag6' Ag6' 111.8(7) 1_545 2
O2 Ag6' Ag5 51.4(6) 1_545 2
C2 Ag6' Ag5 73.0(6) . 2
O3 Ag6' Ag5 145.6(16) 1_545 2
C2 Ag6' Ag5 47.0(4) 2 2
Ag1 Ag6' Ag5 127.1(2) 1_545 2
Ag6' Ag6' Ag5 68.4(4) 2 2
O2 Ag6' Ag4 135.4(17) 1_545 .
C2 Ag6' Ag4 41.1(3) . .
O3 Ag6' Ag4 54.9(3) 1_545 .
C2 Ag6' Ag4 65.5(3) 2 .
Ag1 Ag6' Ag4 129.8(5) 1_545 .
Ag6' Ag6' Ag4 94.6(9) 2 .
Ag5 Ag6' Ag4 101.8(8) 2 .
O2 Ag6' Ag2 125.5(11) 1_545 1_545
C2 Ag6' Ag2 102.9(11) . 1_545
O3 Ag6' Ag2 71.9(9) 1_545 1_545
C2 Ag6' Ag2 116.9(10) 2 1_545
Ag1 Ag6' Ag2 51.8(6) 1_545 1_545
Ag6' Ag6' Ag2 77.3(9) 2 1_545
Ag5 Ag6' Ag2 141.5(8) 2 1_545
Ag4 Ag6' Ag2 97.9(6) . 1_545
C1 C1 Ag2 141.5(9) 2 .
C1 C1 Ag1 138.2(10) 2 .
Ag2 C1 Ag1 79.7(3) . .
C1 C1 Ag6 105.0(3) 2 1_565
Ag2 C1 Ag6 75.4(3) . 1_565
Ag1 C1 Ag6 73.4(2) . 1_565
C1 C1 Ag3 78.0(5) 2 .
Ag2 C1 Ag3 86.7(3) . .
Ag1 C1 Ag3 121.6(4) . .
Ag6 C1 Ag3 154.5(4) 1_565 .
C1 C1 Ag3 76.2(5) 2 2
Ag2 C1 Ag3 135.5(4) . 2
Ag1 C1 Ag3 72.6(2) . 2
Ag6 C1 Ag3 126.1(4) 1_565 2
Ag3 C1 Ag3 79.3(2) . 2
C2 C2 Ag4 147.5(7) 2 .
C2 C2 Ag6' 91.8(6) 2 .
Ag4 C2 Ag6' 93.8(4) . .
C2 C2 Ag5 133.0(9) 2 .
Ag4 C2 Ag5 78.1(3) . .
Ag6' C2 Ag5 96.2(10) . .
C2 C2 Ag6 98.3(4) 2 .
Ag4 C2 Ag6 93.7(3) . .
Ag6' C2 Ag6 12.5(8) . .
Ag5 C2 Ag6 84.0(3) . .
C2 C2 Ag3 90.5(5) 2 .
Ag4 C2 Ag3 85.9(3) . .
Ag6' C2 Ag3 176.2(11) . .
Ag5 C2 Ag3 80.1(3) . .
Ag6 C2 Ag3 163.8(4) . .
C2 C2 Ag6' 60.9(5) 2 2
Ag4 C2 Ag6' 151.1(4) . 2
Ag6' C2 Ag6' 75.7(15) . 2
Ag5 C2 Ag6' 76.4(6) . 2
Ag6 C2 Ag6' 70.2(7) . 2
Ag3 C2 Ag6' 102.9(9) . 2
C3 O1 Ag1 118.4(8) . .
C3 O2 Ag6' 125.1(10) . 1_565
C3 O2 Ag5 146.4(10) . 2_565
Ag6' O2 Ag5 87.4(5) 1_565 2_565
C3 O2 Ag6 121.9(10) . 1_565
Ag6' O2 Ag6 8.7(10) 1_565 1_565
Ag5 O2 Ag6 91.5(3) 2_565 1_565
O2 C3 O1 131.4(14) . .
O2 C3 C4 121.9(13) . .
O1 C3 C4 106.7(11) . .
F3 C4 F2 104.1(14) . .
F3 C4 F1 101.7(14) . .
F2 C4 F1 110.9(16) . .
F3 C4 C3 122.0(15) . .
F2 C4 C3 110.2(11) . .
F1 C4 C3 107.4(12) . .
C5 O3 Ag6 124.6(6) . 1_565
C5 O3 Ag6' 126.1(7) . 1_565
Ag6 O3 Ag6' 12.6(8) 1_565 1_565
C5 O4 Ag1 119.7(6) . .
O3 C5 O4 130.0(9) . .
O3 C5 C6 114.1(8) . .
O4 C5 C6 115.9(8) . .
F5 C6 F6 97.8(12) . .
F5 C6 F4 112.1(14) . .
F6 C6 F4 102.5(13) . .
F5 C6 C5 115.1(11) . .
F6 C6 C5 116.4(10) . .
F4 C6 C5 111.6(13) . .
C7 O5 Ag1 121.4(7) . 2
C7 O6 Ag3 114.4(6) . .
O6 C7 O5 129.8(9) . .
O6 C7 C8 114.1(8) . .
O5 C7 C8 116.2(9) . .
F9 C8 F8 108.1(12) . .
F9 C8 F7 105.1(11) . .
F8 C8 F7 105.0(13) . .
F9 C8 C7 113.0(10) . .
F8 C8 C7 112.2(10) . .
F7 C8 C7 112.9(9) . .
C9 O7 Ag2 119.5(7) . 1_545
C9 O8 Ag5 139.2(7) . .
O8 C9 O7 131.1(9) . .
O8 C9 C10 116.0(9) . .
O7 C9 C10 112.9(8) . .
F12 C10 F10 108.1(11) . .
F12 C10 F11 106.0(11) . .
F10 C10 F11 101.6(10) . .
F12 C10 C9 113.2(9) . .
F10 C10 C9 114.5(9) . .
F11 C10 C9 112.5(9) . .
C11 O9 Ag5 129.7(7) . .
C11 O10 Ag3 115.6(7) . .
C11 O10 Ag2 138.9(7) . .
Ag3 O10 Ag2 86.8(2) . .
O9 C11 O10 128.4(10) . .
O9 C11 C12 115.5(8) . .
O10 C11 C12 116.0(9) . .
F13 C12 F14 107.5(10) . .
F13 C12 F15 104.4(10) . .
F14 C12 F15 108.9(11) . .
F13 C12 C11 112.3(9) . .
F14 C12 C11 113.1(9) . .
F15 C12 C11 110.1(9) . .
C13 N1 C17 118.2(7) . .
C13 N1 Ag4 118.2(6) . .
C17 N1 Ag4 123.5(6) . .
N1 C13 C14 122.2(9) . .
N1 C13 H13 118.9 . .
C14 C13 H13 118.9 . .
C13 C14 C15 120.9(9) . .
C13 C14 H14 119.5 . .
C15 C14 H14 119.5 . .
C16 C15 C14 116.9(8) . .
C16 C15 C18 121.5(8) . .
C14 C15 C18 121.5(8) . .
C15 C16 C17 119.5(8) . .
C15 C16 H16 120.3 . .
C17 C16 H16 120.3 . .
N1 C17 C16 122.2(8) . .
N1 C17 H17 118.9 . .
C16 C17 H17 118.9 . .
C19 C18 C22 116.0(9) . .
C19 C18 C15 121.7(8) . .
C22 C18 C15 122.3(9) . .
C20 C19 C18 123.2(11) . .
C20 C19 H19 118.4 . .
C18 C19 H19 118.4 . .
N2 C20 C19 119.7(11) . .
N2 C20 H20 120.2 . .
C19 C20 H20 120.2 . .
N2 C21 C22 117.1(11) . .
N2 C21 H21 121.4 . .
C22 C21 H21 121.4 . .
C18 C22 C21 122.5(11) . .
C18 C22 H22 118.8 . .
C21 C22 H22 118.8 . .
C20 N2 C21 121.4(10) . .
C20 N2 H2 119.3 . .
C21 N2 H2 119.3 . .
H1WA O1W H1WB 109.5 . .

loop_
_geom_bond_atom_site_label_1
_geom_bond_atom_site_label_2
_geom_bond_distance
_geom_bond_site_symmetry_2
Ag1 C1 2.211(8) .
Ag1 O4 2.294(6) .
Ag1 O5 2.321(7) 2
Ag1 O1 2.321(9) .
Ag1 Ag2 2.7820(15) .
Ag1 Ag6 2.820(3) 1_565
Ag1 Ag3 2.9009(14) 2
Ag1 Ag6' 3.00(2) 1_565
Ag1 Ag4 3.2765(15) .
Ag2 O7 2.118(7) 1_565
Ag2 C1 2.129(9) .
Ag2 O10 2.472(7) .
Ag2 Ag6 2.840(7) 1_565
Ag2 Ag3 3.2887(15) .
Ag2 Ag6' 3.33(4) 1_565
Ag3 O10 2.309(8) .
Ag3 O6 2.336(8) .
Ag3 C2 2.477(8) .
Ag3 C1 2.632(8) .
Ag3 C1 2.651(9) 2
Ag3 Ag1 2.9009(14) 2
Ag3 Ag5 3.0806(15) .
Ag3 Ag4 3.1515(14) .
Ag3 Ag4 3.3094(17) 2
Ag3 Ag3 3.372(2) 2
Ag4 C2 2.134(9) .
Ag4 N1 2.163(7) .
Ag4 Ag5 2.8029(14) .
Ag4 Ag6' 3.240(12) .
Ag4 Ag6 3.280(5) .
Ag4 Ag3 3.3094(17) 2
Ag5 O8 2.288(7) .
Ag5 C2 2.308(8) .
Ag5 O2 2.397(9) 2_545
Ag5 O9 2.420(7) .
Ag5 Ag6' 3.07(3) 2
Ag5 Ag6 3.121(7) .
Ag6 O3 2.262(8) 1_545
Ag6 C2 2.357(9) .
Ag6 O2 2.408(12) 1_545
Ag6 C1 2.493(9) 1_545
Ag6 Ag6 2.760(7) 2
Ag6 Ag1 2.820(3) 1_545
Ag6 Ag2 2.840(7) 1_545
Ag6' O2 2.02(2) 1_545
Ag6' C2 2.302(11) .
Ag6' O3 2.337(10) 1_545
Ag6' C2 2.632(15) 2
Ag6' Ag1 3.00(2) 1_545
Ag6' Ag6' 3.04(4) 2
Ag6' Ag5 3.07(3) 2
Ag6' Ag2 3.33(4) 1_545
C1 C1 1.182(17) 2
C1 Ag6 2.493(9) 1_565
C1 Ag3 2.651(9) 2
C2 C2 1.206(17) 2
C2 Ag6' 2.632(15) 2
O1 C3 1.224(14) .
O2 C3 1.167(12) .
O2 Ag6' 2.02(2) 1_565
O2 Ag5 2.397(9) 2_565
O2 Ag6 2.408(12) 1_565
C3 C4 1.551(18) .
C4 F3 1.24(2) .
C4 F2 1.275(16) .
C4 F1 1.336(18) .
O3 C5 1.233(11) .
O3 Ag6 2.262(8) 1_565
O3 Ag6' 2.337(10) 1_565
O4 C5 1.231(11) .
C5 C6 1.472(13) .
C6 F5 1.319(18) .
C6 F6 1.290(15) .
C6 F4 1.28(2) .
O5 C7 1.212(12) .
O5 Ag1 2.321(7) 2
O6 C7 1.213(12) .
C7 C8 1.518(14) .
C8 F9 1.265(14) .
C8 F8 1.286(16) .
C8 F7 1.307(14) .
O7 C9 1.221(12) .
O7 Ag2 2.118(7) 1_545
O8 C9 1.231(12) .
C9 C10 1.521(13) .
C10 F12 1.276(13) .
C10 F10 1.313(13) .
C10 F11 1.308(13) .
O9 C11 1.213(12) .
O10 C11 1.219(12) .
C11 C12 1.545(14) .
C12 F13 1.292(12) .
C12 F14 1.290(14) .
C12 F15 1.317(14) .
N1 C13 1.310(13) .
N1 C17 1.315(12) .
C13 C14 1.356(13) .
C13 H13 0.9300 .
C14 C15 1.363(13) .
C14 H14 0.9300 .
C15 C16 1.357(13) .
C15 C18 1.492(12) .
C16 C17 1.386(12) .
C16 H16 0.9300 .
C17 H17 0.9300 .
C18 C19 1.362(14) .
C18 C22 1.339(14) .
C19 C20 1.303(14) .
C19 H19 0.9300 .
C20 N2 1.299(16) .
C20 H20 0.9300 .
C21 N2 1.373(17) .
C21 C22 1.343(15) .
C21 H21 0.9300 .
C22 H22 0.9300 .
N2 H2 0.8600 .
O1W H1WA 0.8501 .
O1W H1WB 0.8500 .

loop_
_geom_hbond_atom_site_label_D
_geom_hbond_atom_site_label_H
_geom_hbond_atom_site_label_A
_geom_hbond_distance_DH
_geom_hbond_distance_HA
_geom_hbond_distance_DA
_geom_hbond_angle_DHA
_geom_hbond_site_symmetry_A
N2 H2 O1W 0.86 1.88 2.724(13) 167.6 .
O1W H1WA O9 0.85 2.52 3.137(14) 130.7 4
O1W H1WB F9 0.85 2.48 3.003(13) 121.0 4

loop_
_geom_torsion_atom_site_label_1
_geom_torsion_atom_site_label_2
_geom_torsion_atom_site_label_3
_geom_torsion_atom_site_label_4
_geom_torsion
_geom_torsion_site_symmetry_1
_geom_torsion_site_symmetry_4
C1 Ag1 Ag2 O7 176.6(4) . 1_565
O4 Ag1 Ag2 O7 22.2(3) . 1_565
O5 Ag1 Ag2 O7 -73.1(4) 2 1_565
O1 Ag1 Ag2 O7 117.9(5) . 1_565
Ag6 Ag1 Ag2 O7 105.3(3) 1_565 1_565
Ag3 Ag1 Ag2 O7 -152.4(3) 2 1_565
Ag6' Ag1 Ag2 O7 104.9(4) 1_565 1_565
Ag4 Ag1 Ag2 O7 -93.8(3) . 1_565
O4 Ag1 Ag2 C1 -154.4(4) . .
O5 Ag1 Ag2 C1 110.3(4) 2 .
O1 Ag1 Ag2 C1 -58.7(5) . .
Ag6 Ag1 Ag2 C1 -71.2(3) 1_565 .
Ag3 Ag1 Ag2 C1 31.0(3) 2 .
Ag6' Ag1 Ag2 C1 -71.7(4) 1_565 .
Ag4 Ag1 Ag2 C1 89.7(3) . .
C1 Ag1 Ag2 O10 -65.0(4) . .
O4 Ag1 Ag2 O10 140.6(3) . .
O5 Ag1 Ag2 O10 45.3(4) 2 .
O1 Ag1 Ag2 O10 -123.6(5) . .
Ag6 Ag1 Ag2 O10 -136.2(3) 1_565 .
Ag3 Ag1 Ag2 O10 -34.0(2) 2 .
Ag6' Ag1 Ag2 O10 -136.7(3) 1_565 .
Ag4 Ag1 Ag2 O10 24.7(2) . .
C1 Ag1 Ag2 Ag6 71.2(3) . 1_565
O4 Ag1 Ag2 Ag6 -83.1(2) . 1_565
O5 Ag1 Ag2 Ag6 -178.5(3) 2 1_565
O1 Ag1 Ag2 Ag6 12.6(4) . 1_565
Ag3 Ag1 Ag2 Ag6 102.25(12) 2 1_565
Ag6' Ag1 Ag2 Ag6 -0.5(4) 1_565 1_565
Ag4 Ag1 Ag2 Ag6 160.91(11) . 1_565
C1 Ag1 Ag2 Ag3 -42.1(3) . .
O4 Ag1 Ag2 Ag3 163.51(19) . .
O5 Ag1 Ag2 Ag3 68.2(3) 2 .
O1 Ag1 Ag2 Ag3 -100.8(4) . .
Ag6 Ag1 Ag2 Ag3 -113.38(12) 1_565 .
Ag3 Ag1 Ag2 Ag3 -11.13(3) 2 .
Ag6' Ag1 Ag2 Ag3 -113.8(3) 1_565 .
Ag4 Ag1 Ag2 Ag3 47.54(3) . .
C1 Ag1 Ag2 Ag6' 71.7(4) . 1_565
O4 Ag1 Ag2 Ag6' -82.7(3) . 1_565
O5 Ag1 Ag2 Ag6' -178.0(4) 2 1_565
O1 Ag1 Ag2 Ag6' 13.0(5) . 1_565
Ag6 Ag1 Ag2 Ag6' 0.5(4) 1_565 1_565
Ag3 Ag1 Ag2 Ag6' 102.7(3) 2 1_565
Ag4 Ag1 Ag2 Ag6' 161.4(3) . 1_565
O7 Ag2 Ag3 O10 -29.0(4) 1_565 .
C1 Ag2 Ag3 O10 165.2(4) . .
Ag1 Ag2 Ag3 O10 -153.8(3) . .
Ag6 Ag2 Ag3 O10 148.8(3) 1_565 .
Ag6' Ag2 Ag3 O10 151.3(3) 1_565 .
O7 Ag2 Ag3 O6 -59.1(4) 1_565 .
C1 Ag2 Ag3 O6 135.0(4) . .
O10 Ag2 Ag3 O6 -30.1(4) . .
Ag1 Ag2 Ag3 O6 176.1(3) . .
Ag6 Ag2 Ag3 O6 118.6(3) 1_565 .
Ag6' Ag2 Ag3 O6 121.1(3) 1_565 .
O7 Ag2 Ag3 C2 86.7(4) 1_565 .
C1 Ag2 Ag3 C2 -79.2(4) . .
O10 Ag2 Ag3 C2 115.7(4) . .
Ag1 Ag2 Ag3 C2 -38.1(2) . .
Ag6 Ag2 Ag3 C2 -95.6(2) 1_565 .
Ag6' Ag2 Ag3 C2 -93.1(3) 1_565 .
O7 Ag2 Ag3 C1 165.8(4) 1_565 .
O10 Ag2 Ag3 C1 -165.2(4) . .
Ag1 Ag2 Ag3 C1 41.0(3) . .
Ag6 Ag2 Ag3 C1 -16.4(3) 1_565 .
Ag6' Ag2 Ag3 C1 -13.9(3) 1_565 .
O7 Ag2 Ag3 C1 -177.6(4) 1_565 2
C1 Ag2 Ag3 C1 16.6(4) . 2
O10 Ag2 Ag3 C1 -148.6(4) . 2
Ag1 Ag2 Ag3 C1 57.61(19) . 2
Ag6 Ag2 Ag3 C1 0.2(2) 1_565 2
Ag6' Ag2 Ag3 C1 2.7(2) 1_565 2
O7 Ag2 Ag3 Ag1 -141.8(3) 1_565 2
C1 Ag2 Ag3 Ag1 52.3(3) . 2
O10 Ag2 Ag3 Ag1 -112.9(3) . 2
Ag1 Ag2 Ag3 Ag1 93.36(3) . 2
Ag6 Ag2 Ag3 Ag1 35.93(10) 1_565 2
Ag6' Ag2 Ag3 Ag1 38.40(17) 1_565 2
O7 Ag2 Ag3 Ag5 36.0(3) 1_565 .
C1 Ag2 Ag3 Ag5 -129.8(3) . .
O10 Ag2 Ag3 Ag5 65.0(3) . .
Ag1 Ag2 Ag3 Ag5 -88.80(4) . .
Ag6 Ag2 Ag3 Ag5 -146.22(10) 1_565 .
Ag6' Ag2 Ag3 Ag5 -143.75(16) 1_565 .
O7 Ag2 Ag3 Ag4 72.9(3) 1_565 .
C1 Ag2 Ag3 Ag4 -93.0(3) . .
O10 Ag2 Ag3 Ag4 101.8(3) . .
Ag1 Ag2 Ag3 Ag4 -51.94(3) . .
Ag6 Ag2 Ag3 Ag4 -109.37(10) 1_565 .
Ag6' Ag2 Ag3 Ag4 -106.90(17) 1_565 .
O7 Ag2 Ag3 Ag4 161.8(3) 1_565 2
C1 Ag2 Ag3 Ag4 -4.1(3) . 2
O10 Ag2 Ag3 Ag4 -169.2(3) . 2
Ag1 Ag2 Ag3 Ag4 36.99(5) . 2
Ag6 Ag2 Ag3 Ag4 -20.43(10) 1_565 2
Ag6' Ag2 Ag3 Ag4 -17.96(17) 1_565 2
O7 Ag2 Ag3 Ag3 134.2(3) 1_565 2
C1 Ag2 Ag3 Ag3 -31.7(3) . 2
O10 Ag2 Ag3 Ag3 163.2(3) . 2
Ag1 Ag2 Ag3 Ag3 9.40(3) . 2
Ag6 Ag2 Ag3 Ag3 -48.03(10) 1_565 2
Ag6' Ag2 Ag3 Ag3 -45.56(16) 1_565 2
O10 Ag3 Ag4 C2 -151.9(3) . .
O6 Ag3 Ag4 C2 -59.0(4) . .
C1 Ag3 Ag4 C2 119.0(4) . .
C1 Ag3 Ag4 C2 103.0(3) 2 .
Ag1 Ag3 Ag4 C2 91.4(3) 2 .
Ag5 Ag3 Ag4 C2 -64.3(3) . .
Ag2 Ag3 Ag4 C2 160.6(3) . .
Ag4 Ag3 Ag4 C2 28.4(3) 2 .
Ag3 Ag3 Ag4 C2 66.9(3) 2 .
O10 Ag3 Ag4 N1 10.1(3) . .
O6 Ag3 Ag4 N1 103.0(4) . .
C2 Ag3 Ag4 N1 162.0(4) . .
C1 Ag3 Ag4 N1 -79.0(3) . .
C1 Ag3 Ag4 N1 -95.0(3) 2 .
Ag1 Ag3 Ag4 N1 -106.6(2) 2 .
Ag5 Ag3 Ag4 N1 97.7(2) . .
Ag2 Ag3 Ag4 N1 -37.4(2) . .
Ag4 Ag3 Ag4 N1 -169.6(2) 2 .
Ag3 Ag3 Ag4 N1 -131.1(2) 2 .
O10 Ag3 Ag4 Ag5 -87.63(18) . .
O6 Ag3 Ag4 Ag5 5.3(3) . .
C2 Ag3 Ag4 Ag5 64.3(3) . .
C1 Ag3 Ag4 Ag5 -176.7(2) . .
C1 Ag3 Ag4 Ag5 167.29(19) 2 .
Ag1 Ag3 Ag4 Ag5 155.65(6) 2 .
Ag2 Ag3 Ag4 Ag5 -135.13(4) . .
Ag4 Ag3 Ag4 Ag5 92.69(4) 2 .
Ag3 Ag3 Ag4 Ag5 131.16(3) 2 .
O10 Ag3 Ag4 Ag6' -149.2(7) . .
O6 Ag3 Ag4 Ag6' -56.3(8) . .
C2 Ag3 Ag4 Ag6' 2.7(8) . .
C1 Ag3 Ag4 Ag6' 121.7(7) . .
C1 Ag3 Ag4 Ag6' 105.7(7) 2 .
Ag1 Ag3 Ag4 Ag6' 94.1(7) 2 .
Ag5 Ag3 Ag4 Ag6' -61.6(7) . .
Ag2 Ag3 Ag4 Ag6' 163.3(7) . .
Ag4 Ag3 Ag4 Ag6' 31.1(7) 2 .
Ag3 Ag3 Ag4 Ag6' 69.6(7) 2 .
O10 Ag3 Ag4 Ag1 89.88(18) . .
O6 Ag3 Ag4 Ag1 -177.2(3) . .
C2 Ag3 Ag4 Ag1 -118.2(3) . .
C1 Ag3 Ag4 Ag1 0.8(2) . .
C1 Ag3 Ag4 Ag1 -15.20(19) 2 .
Ag1 Ag3 Ag4 Ag1 -26.83(6) 2 .
Ag5 Ag3 Ag4 Ag1 177.52(3) . .
Ag2 Ag3 Ag4 Ag1 42.39(3) . .
Ag4 Ag3 Ag4 Ag1 -89.79(4) 2 .
Ag3 Ag3 Ag4 Ag1 -51.32(2) 2 .
O10 Ag3 Ag4 Ag6 -140.3(2) . .
O6 Ag3 Ag4 Ag6 -47.4(3) . .
C2 Ag3 Ag4 Ag6 11.6(3) . .
C1 Ag3 Ag4 Ag6 130.7(2) . .
C1 Ag3 Ag4 Ag6 114.7(2) 2 .
Ag1 Ag3 Ag4 Ag6 103.03(15) 2 .
Ag5 Ag3 Ag4 Ag6 -52.63(14) . .
Ag2 Ag3 Ag4 Ag6 172.25(14) . .
Ag4 Ag3 Ag4 Ag6 40.07(14) 2 .
Ag3 Ag3 Ag4 Ag6 78.53(14) 2 .
O10 Ag3 Ag4 Ag3 141.21(18) . 2
O6 Ag3 Ag4 Ag3 -125.9(3) . 2
C2 Ag3 Ag4 Ag3 -66.9(3) . 2
C1 Ag3 Ag4 Ag3 52.1(2) . 2
C1 Ag3 Ag4 Ag3 36.13(19) 2 2
Ag1 Ag3 Ag4 Ag3 24.50(6) 2 2
Ag5 Ag3 Ag4 Ag3 -131.16(3) . 2
Ag2 Ag3 Ag4 Ag3 93.72(3) . 2
Ag4 Ag3 Ag4 Ag3 -38.47(4) 2 2
C1 Ag1 Ag4 C2 -47.0(3) . .
O4 Ag1 Ag4 C2 -178.8(3) . .
O5 Ag1 Ag4 C2 104.3(3) 2 .
O1 Ag1 Ag4 C2 57.8(4) . .
Ag2 Ag1 Ag4 C2 -97.0(2) . .
Ag6 Ag1 Ag4 C2 -74.5(3) 1_565 .
Ag3 Ag1 Ag4 C2 15.4(2) 2 .
Ag6' Ag1 Ag4 C2 -69.0(4) 1_565 .
C1 Ag1 Ag4 N1 116.1(3) . .
O4 Ag1 Ag4 N1 -15.7(3) . .
O5 Ag1 Ag4 N1 -92.6(3) 2 .
O1 Ag1 Ag4 N1 -139.1(4) . .
Ag2 Ag1 Ag4 N1 66.11(19) . .
Ag6 Ag1 Ag4 N1 88.6(3) 1_565 .
Ag3 Ag1 Ag4 N1 178.49(19) 2 .
Ag6' Ag1 Ag4 N1 94.1(3) 1_565 .
C1 Ag1 Ag4 Ag5 2.8(2) . .
O4 Ag1 Ag4 Ag5 -128.98(19) . .
O5 Ag1 Ag4 Ag5 154.1(2) 2 .
O1 Ag1 Ag4 Ag5 107.6(3) . .
Ag2 Ag1 Ag4 Ag5 -47.17(6) . .
Ag6 Ag1 Ag4 Ag5 -24.7(2) 1_565 .
Ag3 Ag1 Ag4 Ag5 65.21(5) 2 .
Ag6' Ag1 Ag4 Ag5 -19.1(3) 1_565 .
C1 Ag1 Ag4 Ag3 -0.9(2) . .
O4 Ag1 Ag4 Ag3 -132.73(19) . .
O5 Ag1 Ag4 Ag3 150.4(2) 2 .
O1 Ag1 Ag4 Ag3 103.9(3) . .
Ag2 Ag1 Ag4 Ag3 -50.92(4) . .
Ag6 Ag1 Ag4 Ag3 -28.4(2) 1_565 .
Ag3 Ag1 Ag4 Ag3 61.46(3) 2 .
Ag6' Ag1 Ag4 Ag3 -22.9(3) 1_565 .
C1 Ag1 Ag4 Ag6' -94.1(3) . .
O4 Ag1 Ag4 Ag6' 134.1(3) . .
O5 Ag1 Ag4 Ag6' 57.2(3) 2 .
O1 Ag1 Ag4 Ag6' 10.7(4) . .
Ag2 Ag1 Ag4 Ag6' -144.1(2) . .
Ag6 Ag1 Ag4 Ag6' -121.63(11) 1_565 .
Ag3 Ag1 Ag4 Ag6' -31.7(2) 2 .
Ag6' Ag1 Ag4 Ag6' -116.1(3) 1_565 .
C1 Ag1 Ag4 Ag6 -92.5(2) . .
O4 Ag1 Ag4 Ag6 135.7(2) . .
O5 Ag1 Ag4 Ag6 58.8(2) 2 .
O1 Ag1 Ag4 Ag6 12.3(3) . .
Ag2 Ag1 Ag4 Ag6 -142.48(8) . .
Ag6 Ag1 Ag4 Ag6 -120.0(2) 1_565 .
Ag3 Ag1 Ag4 Ag6 -30.10(8) 2 .
Ag6' Ag1 Ag4 Ag6 -114.4(3) 1_565 .
C1 Ag1 Ag4 Ag3 -62.4(2) . 2
O4 Ag1 Ag4 Ag3 165.81(19) . 2
O5 Ag1 Ag4 Ag3 88.9(2) 2 2
O1 Ag1 Ag4 Ag3 42.4(3) . 2
Ag2 Ag1 Ag4 Ag3 -112.38(3) . 2
Ag6 Ag1 Ag4 Ag3 -89.9(2) 1_565 2
Ag6' Ag1 Ag4 Ag3 -84.3(3) 1_565 2
C2 Ag4 Ag5 O8 -154.9(3) . .
N1 Ag4 Ag5 O8 33.8(3) . .
Ag3 Ag4 Ag5 O8 143.9(2) . .
Ag6' Ag4 Ag5 O8 -105.7(4) . .
Ag1 Ag4 Ag5 O8 139.7(2) . .
Ag6 Ag4 Ag5 O8 -100.5(2) . .
Ag3 Ag4 Ag5 O8 -171.4(2) 2 .
N1 Ag4 Ag5 C2 -171.3(3) . .
Ag3 Ag4 Ag5 C2 -61.2(3) . .
Ag6' Ag4 Ag5 C2 49.2(4) . .
Ag1 Ag4 Ag5 C2 -65.4(3) . .
Ag6 Ag4 Ag5 C2 54.4(3) . .
Ag3 Ag4 Ag5 C2 -16.5(3) 2 .
C2 Ag4 Ag5 O2 -22.8(5) . 2_545
N1 Ag4 Ag5 O2 165.9(5) . 2_545
Ag3 Ag4 Ag5 O2 -84.0(4) . 2_545
Ag6' Ag4 Ag5 O2 26.4(5) . 2_545
Ag1 Ag4 Ag5 O2 -88.2(4) . 2_545
Ag6 Ag4 Ag5 O2 31.5(4) . 2_545
Ag3 Ag4 Ag5 O2 -39.3(4) 2 2_545
C2 Ag4 Ag5 O9 125.0(3) . .
N1 Ag4 Ag5 O9 -46.3(3) . .
Ag3 Ag4 Ag5 O9 63.9(2) . .
Ag6' Ag4 Ag5 O9 174.3(4) . .
Ag1 Ag4 Ag5 O9 59.6(2) . .
Ag6 Ag4 Ag5 O9 179.4(2) . .
Ag3 Ag4 Ag5 O9 108.5(2) 2 .
C2 Ag4 Ag5 Ag6' -11.9(7) . 2
N1 Ag4 Ag5 Ag6' 176.8(6) . 2
Ag3 Ag4 Ag5 Ag6' -73.1(6) . 2
Ag6' Ag4 Ag5 Ag6' 37.3(3) . 2
Ag1 Ag4 Ag5 Ag6' -77.3(6) . 2
Ag6 Ag4 Ag5 Ag6' 42.5(5) . 2
Ag3 Ag4 Ag5 Ag6' -28.4(6) 2 2
C2 Ag4 Ag5 Ag3 61.2(3) . .
N1 Ag4 Ag5 Ag3 -110.1(2) . .
Ag6' Ag4 Ag5 Ag3 110.4(4) . .
Ag1 Ag4 Ag5 Ag3 -4.21(5) . .
Ag6 Ag4 Ag5 Ag3 115.55(12) . .
Ag3 Ag4 Ag5 Ag3 44.67(3) 2 .
C2 Ag4 Ag5 Ag6 -54.4(3) . .
N1 Ag4 Ag5 Ag6 134.3(2) . .
Ag3 Ag4 Ag5 Ag6 -115.55(12) . .
Ag6' Ag4 Ag5 Ag6 -5.2(3) . .
Ag1 Ag4 Ag5 Ag6 -119.76(13) . .
Ag3 Ag4 Ag5 Ag6 -70.88(12) 2 .
O10 Ag3 Ag5 O8 18.7(4) . .
O6 Ag3 Ag5 O8 115.2(4) . .
C2 Ag3 Ag5 O8 -124.3(4) . .
C1 Ag3 Ag5 O8 -64.6(4) . .
C1 Ag3 Ag5 O8 -93.3(5) 2 .
Ag1 Ag3 Ag5 O8 150.2(4) 2 .
Ag4 Ag3 Ag5 O8 -68.8(4) . .
Ag2 Ag3 Ag5 O8 -24.4(4) . .
Ag4 Ag3 Ag5 O8 -167.9(4) 2 .
Ag3 Ag3 Ag5 O8 -110.7(4) 2 .
O10 Ag3 Ag5 C2 143.0(3) . .
O6 Ag3 Ag5 C2 -120.5(4) . .
C1 Ag3 Ag5 C2 59.7(4) . .
C1 Ag3 Ag5 C2 31.1(5) 2 .
Ag1 Ag3 Ag5 C2 -85.4(3) 2 .
Ag4 Ag3 Ag5 C2 55.5(3) . .
Ag2 Ag3 Ag5 C2 100.0(3) . .
Ag4 Ag3 Ag5 C2 -43.5(3) 2 .
Ag3 Ag3 Ag5 C2 13.7(3) 2 .
O10 Ag3 Ag5 O2 -130.2(3) . 2_545
O6 Ag3 Ag5 O2 -33.7(3) . 2_545
C2 Ag3 Ag5 O2 86.8(3) . 2_545
C1 Ag3 Ag5 O2 146.5(3) . 2_545
C1 Ag3 Ag5 O2 117.9(4) 2 2_545
Ag1 Ag3 Ag5 O2 1.4(2) 2 2_545
Ag4 Ag3 Ag5 O2 142.4(2) . 2_545
Ag2 Ag3 Ag5 O2 -173.2(2) . 2_545
Ag4 Ag3 Ag5 O2 43.3(2) 2 2_545
Ag3 Ag3 Ag5 O2 100.5(2) 2 2_545
O10 Ag3 Ag5 O9 -20.1(3) . .
O6 Ag3 Ag5 O9 76.4(3) . .
C2 Ag3 Ag5 O9 -163.1(4) . .
C1 Ag3 Ag5 O9 -103.4(3) . .
C1 Ag3 Ag5 O9 -132.1(4) 2 .
Ag1 Ag3 Ag5 O9 111.4(3) 2 .
Ag4 Ag3 Ag5 O9 -107.6(2) . .
Ag2 Ag3 Ag5 O9 -63.2(2) . .
Ag4 Ag3 Ag5 O9 153.3(2) 2 .
Ag3 Ag3 Ag5 O9 -149.5(2) 2 .
O10 Ag3 Ag5 Ag4 87.5(2) . .
O6 Ag3 Ag5 Ag4 -176.0(2) . .
C2 Ag3 Ag5 Ag4 -55.5(3) . .
C1 Ag3 Ag5 Ag4 4.2(2) . .
C1 Ag3 Ag5 Ag4 -24.5(4) 2 .
Ag1 Ag3 Ag5 Ag4 -140.96(8) 2 .
Ag2 Ag3 Ag5 Ag4 44.45(3) . .
Ag4 Ag3 Ag5 Ag4 -99.08(3) 2 .
Ag3 Ag3 Ag5 Ag4 -41.88(4) 2 .
O10 Ag3 Ag5 Ag6' -162.7(5) . 2
O6 Ag3 Ag5 Ag6' -66.2(6) . 2
C2 Ag3 Ag5 Ag6' 54.3(6) . 2
C1 Ag3 Ag5 Ag6' 114.0(6) . 2
C1 Ag3 Ag5 Ag6' 85.4(6) 2 2
Ag1 Ag3 Ag5 Ag6' -31.1(5) 2 2
Ag4 Ag3 Ag5 Ag6' 109.8(5) . 2
Ag2 Ag3 Ag5 Ag6' 154.3(5) . 2
Ag4 Ag3 Ag5 Ag6' 10.7(5) 2 2
Ag3 Ag3 Ag5 Ag6' 67.9(5) 2 2
O10 Ag3 Ag5 Ag6 145.3(2) . .
O6 Ag3 Ag5 Ag6 -118.2(3) . .
C2 Ag3 Ag5 Ag6 2.2(3) . .
C1 Ag3 Ag5 Ag6 61.9(3) . .
C1 Ag3 Ag5 Ag6 33.3(4) 2 .
Ag1 Ag3 Ag5 Ag6 -83.18(11) 2 .
Ag4 Ag3 Ag5 Ag6 57.78(8) . .
Ag2 Ag3 Ag5 Ag6 102.23(8) . .
Ag4 Ag3 Ag5 Ag6 -41.30(8) 2 .
Ag3 Ag3 Ag5 Ag6 15.91(8) 2 .
O8 Ag5 Ag6 O3 44.3(3) . 1_545
C2 Ag5 Ag6 O3 -102.4(4) . 1_545
O2 Ag5 Ag6 O3 149.5(3) 2_545 1_545
O9 Ag5 Ag6 O3 -50.6(8) . 1_545
Ag4 Ag5 Ag6 O3 -48.6(2) . 1_545
Ag6' Ag5 Ag6 O3 -175.8(3) 2 1_545
Ag3 Ag5 Ag6 O3 -104.7(2) . 1_545
O8 Ag5 Ag6 C2 146.6(4) . .
O2 Ag5 Ag6 C2 -108.2(4) 2_545 .
O9 Ag5 Ag6 C2 51.7(8) . .
Ag4 Ag5 Ag6 C2 53.7(3) . .
Ag6' Ag5 Ag6 C2 -73.4(4) 2 .
Ag3 Ag5 Ag6 C2 -2.4(3) . .
O8 Ag5 Ag6 O2 170.7(6) . 1_545
C2 Ag5 Ag6 O2 24.1(6) . 1_545
O2 Ag5 Ag6 O2 -84.0(4) 2_545 1_545
O9 Ag5 Ag6 O2 75.9(10) . 1_545
Ag4 Ag5 Ag6 O2 77.9(5) . 1_545
Ag6' Ag5 Ag6 O2 -49.3(6) 2 1_545
Ag3 Ag5 Ag6 O2 21.8(6) . 1_545
O8 Ag5 Ag6 C1 -75.7(3) . 1_545
C2 Ag5 Ag6 C1 137.7(4) . 1_545
O2 Ag5 Ag6 C1 29.5(3) 2_545 1_545
O9 Ag5 Ag6 C1 -170.6(7) . 1_545
Ag4 Ag5 Ag6 C1 -168.6(3) . 1_545
Ag6' Ag5 Ag6 C1 64.3(4) 2 1_545
Ag3 Ag5 Ag6 C1 135.3(2) . 1_545
O8 Ag5 Ag6 Ag6 -139.5(3) . 2
C2 Ag5 Ag6 Ag6 73.8(3) . 2
O2 Ag5 Ag6 Ag6 -34.3(3) 2_545 2
O9 Ag5 Ag6 Ag6 125.6(7) . 2
Ag4 Ag5 Ag6 Ag6 127.59(19) . 2
Ag6' Ag5 Ag6 Ag6 0.4(4) 2 2
Ag3 Ag5 Ag6 Ag6 71.48(14) . 2
O8 Ag5 Ag6 Ag1 -29.5(3) . 1_545
C2 Ag5 Ag6 Ag1 -176.1(4) . 1_545
O2 Ag5 Ag6 Ag1 75.7(3) 2_545 1_545
O9 Ag5 Ag6 Ag1 -124.4(7) . 1_545
Ag4 Ag5 Ag6 Ag1 -122.39(19) . 1_545
Ag6' Ag5 Ag6 Ag1 110.5(4) 2 1_545
Ag3 Ag5 Ag6 Ag1 -178.49(14) . 1_545
O8 Ag5 Ag6 Ag2 -40.9(2) . 1_545
C2 Ag5 Ag6 Ag2 172.5(3) . 1_545
O2 Ag5 Ag6 Ag2 64.3(2) 2_545 1_545
O9 Ag5 Ag6 Ag2 -135.8(7) . 1_545
Ag4 Ag5 Ag6 Ag2 -133.76(11) . 1_545
Ag6' Ag5 Ag6 Ag2 99.1(3) 2 1_545
Ag3 Ag5 Ag6 Ag2 170.13(6) . 1_545
O8 Ag5 Ag6 Ag4 92.9(2) . .
C2 Ag5 Ag6 Ag4 -53.7(3) . .
O2 Ag5 Ag6 Ag4 -161.9(3) 2_545 .
O9 Ag5 Ag6 Ag4 -2.0(8) . .
Ag6' Ag5 Ag6 Ag4 -127.2(2) 2 .
Ag3 Ag5 Ag6 Ag4 -56.10(7) . .
C2 Ag4 Ag6 O3 179.4(5) . 1_545
N1 Ag4 Ag6 O3 27.5(5) . 1_545
Ag5 Ag4 Ag6 O3 113.5(3) . 1_545
Ag3 Ag4 Ag6 O3 166.7(3) . 1_545
Ag6' Ag4 Ag6 O3 -99.2(11) . 1_545
Ag1 Ag4 Ag6 O3 -108.2(3) . 1_545
Ag3 Ag4 Ag6 O3 -131.8(3) 2 1_545
N1 Ag4 Ag6 C2 -151.9(4) . .
Ag5 Ag4 Ag6 C2 -66.0(3) . .
Ag3 Ag4 Ag6 C2 -12.7(3) . .
Ag6' Ag4 Ag6 C2 81.3(12) . .
Ag1 Ag4 Ag6 C2 72.4(3) . .
Ag3 Ag4 Ag6 C2 48.8(3) 2 .
C2 Ag4 Ag6 O2 -82.6(4) . 1_545
N1 Ag4 Ag6 O2 125.5(4) . 1_545
Ag5 Ag4 Ag6 O2 -148.6(3) . 1_545
Ag3 Ag4 Ag6 O2 -95.3(3) . 1_545
Ag6' Ag4 Ag6 O2 -1.2(11) . 1_545
Ag1 Ag4 Ag6 O2 -10.2(3) . 1_545
Ag3 Ag4 Ag6 O2 -33.8(3) 2 1_545
C2 Ag4 Ag6 C1 90.4(6) . 1_545
N1 Ag4 Ag6 C1 -61.6(6) . 1_545
Ag5 Ag4 Ag6 C1 24.4(5) . 1_545
Ag3 Ag4 Ag6 C1 77.6(5) . 1_545
Ag6' Ag4 Ag6 C1 171.7(15) . 1_545
Ag1 Ag4 Ag6 C1 162.8(5) . 1_545
Ag3 Ag4 Ag6 C1 139.2(5) 2 1_545
C2 Ag4 Ag6 Ag6 15.0(4) . 2
N1 Ag4 Ag6 Ag6 -136.9(4) . 2
Ag5 Ag4 Ag6 Ag6 -51.0(3) . 2
Ag3 Ag4 Ag6 Ag6 2.2(4) . 2
Ag6' Ag4 Ag6 Ag6 96.3(13) . 2
Ag1 Ag4 Ag6 Ag6 87.4(4) . 2
Ag3 Ag4 Ag6 Ag6 63.8(4) 2 2
C2 Ag4 Ag6 Ag1 175.3(6) . 1_545
N1 Ag4 Ag6 Ag1 23.4(5) . 1_545
Ag5 Ag4 Ag6 Ag1 109.3(4) . 1_545
Ag3 Ag4 Ag6 Ag1 162.6(3) . 1_545
Ag6' Ag4 Ag6 Ag1 -103.4(11) . 1_545
Ag1 Ag4 Ag6 Ag1 -112.3(3) . 1_545
Ag3 Ag4 Ag6 Ag1 -135.9(4) 2 1_545
C2 Ag4 Ag6 Ag2 111.7(4) . 1_545
N1 Ag4 Ag6 Ag2 -40.2(3) . 1_545
Ag5 Ag4 Ag6 Ag2 45.75(9) . 1_545
Ag3 Ag4 Ag6 Ag2 98.99(9) . 1_545
Ag6' Ag4 Ag6 Ag2 -166.9(12) . 1_545
Ag1 Ag4 Ag6 Ag2 -175.89(5) . 1_545
Ag3 Ag4 Ag6 Ag2 160.54(9) 2 1_545
C2 Ag4 Ag6 Ag5 66.0(3) . .
N1 Ag4 Ag6 Ag5 -85.9(3) . .
Ag3 Ag4 Ag6 Ag5 53.23(8) . .
Ag6' Ag4 Ag6 Ag5 147.3(12) . .
Ag1 Ag4 Ag6 Ag5 138.36(7) . .
Ag3 Ag4 Ag6 Ag5 114.79(6) 2 .
C2 Ag4 Ag6' O2 -92.0(9) . 1_545
N1 Ag4 Ag6' O2 116.0(9) . 1_545
Ag5 Ag4 Ag6' O2 -151.4(5) . 1_545
Ag3 Ag4 Ag6' O2 -95.0(5) . 1_545
Ag1 Ag4 Ag6' O2 -9.9(6) . 1_545
Ag6 Ag4 Ag6' O2 178.1(15) . 1_545
Ag3 Ag4 Ag6' O2 -35.3(5) 2 1_545
N1 Ag4 Ag6' C2 -152.0(5) . .
Ag5 Ag4 Ag6' C2 -59.4(7) . .
Ag3 Ag4 Ag6' C2 -3.0(9) . .
Ag1 Ag4 Ag6' C2 82.1(9) . .
Ag6 Ag4 Ag6' C2 -89.9(16) . .
Ag3 Ag4 Ag6' C2 56.6(7) 2 .
C2 Ag4 Ag6' O3 161.7(15) . 1_545
N1 Ag4 Ag6' O3 9.7(16) . 1_545
Ag5 Ag4 Ag6' O3 102.3(9) . 1_545
Ag3 Ag4 Ag6' O3 158.7(7) . 1_545
Ag1 Ag4 Ag6' O3 -116.2(7) . 1_545
Ag6 Ag4 Ag6' O3 71.8(11) . 1_545
Ag3 Ag4 Ag6' O3 -141.7(8) 2 1_545
C2 Ag4 Ag6' C2 -15.5(5) . 2
N1 Ag4 Ag6' C2 -167.5(4) . 2
Ag5 Ag4 Ag6' C2 -74.9(5) . 2
Ag3 Ag4 Ag6' C2 -18.4(7) . 2
Ag1 Ag4 Ag6' C2 66.6(8) . 2
Ag6 Ag4 Ag6' C2 -105.4(15) . 2
Ag3 Ag4 Ag6' C2 41.2(5) 2 2
C2 Ag4 Ag6' Ag1 146(2) . 1_545
N1 Ag4 Ag6' Ag1 -6(2) . 1_545
Ag5 Ag4 Ag6' Ag1 87.0(15) . 1_545
Ag3 Ag4 Ag6' Ag1 143.4(13) . 1_545
Ag1 Ag4 Ag6' Ag1 -131.5(13) . 1_545
Ag6 Ag4 Ag6' Ag1 56.5(13) . 1_545
Ag3 Ag4 Ag6' Ag1 -157.0(15) 2 1_545
C2 Ag4 Ag6' Ag6' 22.7(4) . 2
N1 Ag4 Ag6' Ag6' -129.2(4) . 2
Ag5 Ag4 Ag6' Ag6' -36.6(7) . 2
Ag3 Ag4 Ag6' Ag6' 19.8(9) . 2
Ag1 Ag4 Ag6' Ag6' 104.9(10) . 2
Ag6 Ag4 Ag6' Ag6' -67.1(16) . 2
Ag3 Ag4 Ag6' Ag6' 79.4(8) 2 2
C2 Ag4 Ag6' Ag5 -46.1(3) . 2
N1 Ag4 Ag6' Ag5 161.9(4) . 2
Ag5 Ag4 Ag6' Ag5 -105.5(6) . 2
Ag3 Ag4 Ag6' Ag5 -49.1(8) . 2
Ag1 Ag4 Ag6' Ag5 36.0(8) . 2
Ag6 Ag4 Ag6' Ag5 -136.0(16) . 2
Ag3 Ag4 Ag6' Ag5 10.5(6) 2 2
C2 Ag4 Ag6' Ag2 100.6(10) . 1_545
N1 Ag4 Ag6' Ag2 -51.4(11) . 1_545
Ag5 Ag4 Ag6' Ag2 41.2(3) . 1_545
Ag3 Ag4 Ag6' Ag2 97.58(18) . 1_545
Ag1 Ag4 Ag6' Ag2 -177.34(13) . 1_545
Ag6 Ag4 Ag6' Ag2 10.7(9) . 1_545
Ag3 Ag4 Ag6' Ag2 157.2(3) 2 1_545
O7 Ag2 C1 C1 158.1(13) 1_565 2
O10 Ag2 C1 C1 -55.5(6) . 2
Ag1 Ag2 C1 C1 171.1(7) . 2
Ag6 Ag2 C1 C1 95.8(5) 1_565 2
Ag3 Ag2 C1 C1 -66.0(6) . 2
Ag6' Ag2 C1 C1 98.4(6) 1_565 2
O7 Ag2 C1 Ag1 -13.0(14) 1_565 .
O10 Ag2 C1 Ag1 133.3(3) . .
Ag6 Ag2 C1 Ag1 -75.3(2) 1_565 .
Ag3 Ag2 C1 Ag1 122.9(3) . .
Ag6' Ag2 C1 Ag1 -72.7(3) 1_565 .
O7 Ag2 C1 Ag6 62.4(14) 1_565 1_565
O10 Ag2 C1 Ag6 -151.3(3) . 1_565
Ag1 Ag2 C1 Ag6 75.3(2) . 1_565
Ag3 Ag2 C1 Ag6 -161.7(3) . 1_565
Ag6' Ag2 C1 Ag6 2.6(2) 1_565 1_565
O7 Ag2 C1 Ag3 -135.9(12) 1_565 .
O10 Ag2 C1 Ag3 10.4(3) . .
Ag1 Ag2 C1 Ag3 -122.9(3) . .
Ag6 Ag2 C1 Ag3 161.7(3) 1_565 .
Ag6' Ag2 C1 Ag3 164.3(4) 1_565 .
O7 Ag2 C1 Ag3 -64.8(15) 1_565 2
O10 Ag2 C1 Ag3 81.5(5) . 2
Ag1 Ag2 C1 Ag3 -51.8(4) . 2
Ag6 Ag2 C1 Ag3 -127.2(5) 1_565 2
Ag3 Ag2 C1 Ag3 71.1(4) . 2
Ag6' Ag2 C1 Ag3 -124.5(6) 1_565 2
O4 Ag1 C1 C1 -136.0(3) . 2
O5 Ag1 C1 C1 81.6(4) 2 2
O1 Ag1 C1 C1 -23.2(4) . 2
Ag2 Ag1 C1 C1 -171.7(5) . 2
Ag6 Ag1 C1 C1 -94.0(4) 1_565 2
Ag3 Ag1 C1 C1 43.53(19) 2 2
Ag6' Ag1 C1 C1 -85.5(6) 1_565 2
Ag4 Ag1 C1 C1 110.0(3) . 2
O4 Ag1 C1 Ag2 35.7(5) . .
O5 Ag1 C1 Ag2 -106.7(3) 2 .
O1 Ag1 C1 Ag2 148.5(3) . .
Ag6 Ag1 C1 Ag2 77.7(3) 1_565 .
Ag3 Ag1 C1 Ag2 -144.8(3) 2 .
Ag6' Ag1 C1 Ag2 86.2(5) 1_565 .
Ag4 Ag1 C1 Ag2 -78.29(19) . .
O4 Ag1 C1 Ag6 -41.9(5) . 1_565
O5 Ag1 C1 Ag6 175.6(3) 2 1_565
O1 Ag1 C1 Ag6 70.8(4) . 1_565
Ag2 Ag1 C1 Ag6 -77.7(3) . 1_565
Ag3 Ag1 C1 Ag6 137.6(3) 2 1_565
Ag6' Ag1 C1 Ag6 8.6(3) 1_565 1_565
Ag4 Ag1 C1 Ag6 -156.0(3) . 1_565
O4 Ag1 C1 Ag3 115.3(4) . .
O5 Ag1 C1 Ag3 -27.1(6) 2 .
O1 Ag1 C1 Ag3 -131.9(4) . .
Ag2 Ag1 C1 Ag3 79.6(4) . .
Ag6 Ag1 C1 Ag3 157.3(5) 1_565 .
Ag3 Ag1 C1 Ag3 -65.1(3) 2 .
Ag6' Ag1 C1 Ag3 165.8(7) 1_565 .
Ag4 Ag1 C1 Ag3 1.3(3) . .
O4 Ag1 C1 Ag3 -179.5(3) . 2
O5 Ag1 C1 Ag3 38.1(3) 2 2
O1 Ag1 C1 Ag3 -66.7(3) . 2
Ag2 Ag1 C1 Ag3 144.8(3) . 2
Ag6 Ag1 C1 Ag3 -137.6(3) 1_565 2
Ag6' Ag1 C1 Ag3 -129.0(5) 1_565 2
Ag4 Ag1 C1 Ag3 66.47(12) . 2
O10 Ag3 C1 C1 133.4(6) . 2
O6 Ag3 C1 C1 35.8(10) . 2
C2 Ag3 C1 C1 -104.5(6) . 2
Ag1 Ag3 C1 C1 21.5(5) 2 2
Ag5 Ag3 C1 C1 -144.6(5) . 2
Ag4 Ag3 C1 C1 -141.1(6) . 2
Ag2 Ag3 C1 C1 144.5(7) . 2
Ag4 Ag3 C1 C1 -38.5(6) 2 2
Ag3 Ag3 C1 C1 -78.0(6) 2 2
O10 Ag3 C1 Ag2 -11.1(3) . .
O6 Ag3 C1 Ag2 -108.7(6) . .
C2 Ag3 C1 Ag2 111.1(3) . .
C1 Ag3 C1 Ag2 -144.5(7) 2 .
Ag1 Ag3 C1 Ag2 -123.0(3) 2 .
Ag5 Ag3 C1 Ag2 71.0(3) . .
Ag4 Ag3 C1 Ag2 74.4(2) . .
Ag4 Ag3 C1 Ag2 177.1(2) 2 .
Ag3 Ag3 C1 Ag2 137.6(3) 2 .
O10 Ag3 C1 Ag1 -86.9(5) . .
O6 Ag3 C1 Ag1 175.5(5) . .
C2 Ag3 C1 Ag1 35.3(5) . .
C1 Ag3 C1 Ag1 139.7(9) 2 .
Ag1 Ag3 C1 Ag1 161.2(4) 2 .
Ag5 Ag3 C1 Ag1 -4.8(5) . .
Ag4 Ag3 C1 Ag1 -1.4(3) . .
Ag2 Ag3 C1 Ag1 -75.8(4) . .
Ag4 Ag3 C1 Ag1 101.3(4) 2 .
Ag3 Ag3 C1 Ag1 61.8(3) 2 .
O10 Ag3 C1 Ag6 33.8(9) . 1_565
O6 Ag3 C1 Ag6 -63.8(12) . 1_565
C2 Ag3 C1 Ag6 155.9(9) . 1_565
C1 Ag3 C1 Ag6 -99.6(10) 2 1_565
Ag1 Ag3 C1 Ag6 -78.1(9) 2 1_565
Ag5 Ag3 C1 Ag6 115.8(8) . 1_565
Ag4 Ag3 C1 Ag6 119.3(9) . 1_565
Ag2 Ag3 C1 Ag6 44.9(8) . 1_565
Ag4 Ag3 C1 Ag6 -138.1(9) 2 1_565
Ag3 Ag3 C1 Ag6 -177.5(10) 2 1_565
O10 Ag3 C1 Ag3 -148.7(3) . 2
O6 Ag3 C1 Ag3 113.8(6) . 2
C2 Ag3 C1 Ag3 -26.5(3) . 2
C1 Ag3 C1 Ag3 78.0(6) 2 2
Ag1 Ag3 C1 Ag3 99.41(18) 2 2
Ag5 Ag3 C1 Ag3 -66.6(3) . 2
Ag4 Ag3 C1 Ag3 -63.18(14) . 2
Ag2 Ag3 C1 Ag3 -137.6(3) . 2
Ag4 Ag3 C1 Ag3 39.49(16) 2 2
N1 Ag4 C2 C2 -140.0(14) . 2
Ag5 Ag4 C2 C2 -165.1(15) . 2
Ag3 Ag4 C2 C2 -84.4(13) . 2
Ag6' Ag4 C2 C2 99.3(18) . 2
Ag1 Ag4 C2 C2 -18.8(14) . 2
Ag6 Ag4 C2 C2 111.8(15) . 2
Ag3 Ag4 C2 C2 -4.2(12) 2 2
N1 Ag4 C2 Ag6' 120.7(13) . .
Ag5 Ag4 C2 Ag6' 95.5(11) . .
Ag3 Ag4 C2 Ag6' 176.2(11) . .
Ag1 Ag4 C2 Ag6' -118.1(10) . .
Ag6 Ag4 C2 Ag6' 12.5(8) . .
Ag3 Ag4 C2 Ag6' -103.5(11) 2 .
N1 Ag4 C2 Ag5 25.1(10) . .
Ag3 Ag4 C2 Ag5 80.7(2) . .
Ag6' Ag4 C2 Ag5 -95.5(11) . .
Ag1 Ag4 C2 Ag5 146.34(12) . .
Ag6 Ag4 C2 Ag5 -83.0(3) . .
Ag3 Ag4 C2 Ag5 161.0(3) 2 .
N1 Ag4 C2 Ag6 108.2(8) . .
Ag5 Ag4 C2 Ag6 83.0(3) . .
Ag3 Ag4 C2 Ag6 163.7(4) . .
Ag6' Ag4 C2 Ag6 -12.5(8) . .
Ag1 Ag4 C2 Ag6 -130.6(3) . .
Ag3 Ag4 C2 Ag6 -116.0(4) 2 .
N1 Ag4 C2 Ag3 -55.6(9) . .
Ag5 Ag4 C2 Ag3 -80.7(2) . .
Ag6' Ag4 C2 Ag3 -176.2(11) . .
Ag1 Ag4 C2 Ag3 65.6(2) . .
Ag6 Ag4 C2 Ag3 -163.7(4) . .
Ag3 Ag4 C2 Ag3 80.3(2) 2 .
N1 Ag4 C2 Ag6' 54(2) . 2
Ag5 Ag4 C2 Ag6' 28.7(19) . 2
Ag3 Ag4 C2 Ag6' 109(2) . 2
Ag6' Ag4 C2 Ag6' -67(3) . 2
Ag1 Ag4 C2 Ag6' 175.1(19) . 2
Ag6 Ag4 C2 Ag6' -54(2) . 2
Ag3 Ag4 C2 Ag6' -170(2) 2 2
O2 Ag6' C2 C2 -25.3(17) 1_545 2
O3 Ag6' C2 C2 -162.9(13) 1_545 2
Ag1 Ag6' C2 C2 130.2(16) 1_545 2
Ag6' Ag6' C2 C2 59.3(9) 2 2
Ag5 Ag6' C2 C2 -15.5(7) 2 2
Ag4 Ag6' C2 C2 -148.0(8) . 2
Ag2 Ag6' C2 C2 124.7(7) 1_545 2
O2 Ag6' C2 Ag4 122.6(15) 1_545 .
O3 Ag6' C2 Ag4 -14.9(12) 1_545 .
C2 Ag6' C2 Ag4 148.0(8) 2 .
Ag1 Ag6' C2 Ag4 -81.8(17) 1_545 .
Ag6' Ag6' C2 Ag4 -152.7(6) 2 .
Ag5 Ag6' C2 Ag4 132.4(4) 2 .
Ag2 Ag6' C2 Ag4 -87.3(4) 1_545 .
O2 Ag6' C2 Ag5 -158.9(15) 1_545 .
O3 Ag6' C2 Ag5 63.5(12) 1_545 .
C2 Ag6' C2 Ag5 -133.6(8) 2 .
Ag1 Ag6' C2 Ag5 -3.4(17) 1_545 .
Ag6' Ag6' C2 Ag5 -74.2(6) 2 .
Ag5 Ag6' C2 Ag5 -149.1(5) 2 .
Ag4 Ag6' C2 Ag5 78.4(3) . .
Ag2 Ag6' C2 Ag5 -8.8(4) 1_545 .
O2 Ag6' C2 Ag6 -147(3) 1_545 .
O3 Ag6' C2 Ag6 75.2(11) 1_545 .
C2 Ag6' C2 Ag6 -121.9(19) 2 .
Ag1 Ag6' C2 Ag6 8.3(6) 1_545 .
Ag6' Ag6' C2 Ag6 -63(2) 2 .
Ag5 Ag6' C2 Ag6 -137(2) 2 .
Ag4 Ag6' C2 Ag6 90.1(18) . .
Ag2 Ag6' C2 Ag6 2.9(15) 1_545 .
O2 Ag6' C2 Ag3 -153(8) 1_545 .
O3 Ag6' C2 Ag3 70(9) 1_545 .
C2 Ag6' C2 Ag3 -127(9) 2 .
Ag1 Ag6' C2 Ag3 3(10) 1_545 .
Ag6' Ag6' C2 Ag3 -68(8) 2 .
Ag5 Ag6' C2 Ag3 -143(8) 2 .
Ag4 Ag6' C2 Ag3 85(8) . .
Ag2 Ag6' C2 Ag3 -3(9) 1_545 .
O2 Ag6' C2 Ag6' -84.7(11) 1_545 2
O3 Ag6' C2 Ag6' 137.8(17) 1_545 2
C2 Ag6' C2 Ag6' -59.3(9) 2 2
Ag1 Ag6' C2 Ag6' 71(2) 1_545 2
Ag5 Ag6' C2 Ag6' -74.9(3) 2 2
Ag4 Ag6' C2 Ag6' 152.7(6) . 2
Ag2 Ag6' C2 Ag6' 65.4(8) 1_545 2
O8 Ag5 C2 C2 -150.9(6) . 2
O2 Ag5 C2 C2 -24.1(6) 2_545 2
O9 Ag5 C2 C2 99.5(6) . 2
Ag4 Ag5 C2 C2 169.1(7) . 2
Ag6' Ag5 C2 C2 -24.7(9) 2 2
Ag3 Ag5 C2 C2 81.3(7) . 2
Ag6 Ag5 C2 C2 -95.8(5) . 2
O8 Ag5 C2 Ag4 40.0(5) . .
O2 Ag5 C2 Ag4 166.7(3) 2_545 .
O9 Ag5 C2 Ag4 -69.6(4) . .
Ag6' Ag5 C2 Ag4 166.1(8) 2 .
Ag3 Ag5 C2 Ag4 -87.9(2) . .
Ag6 Ag5 C2 Ag4 95.1(3) . .
O8 Ag5 C2 Ag6' -52.6(7) . .
O2 Ag5 C2 Ag6' 74.1(6) 2_545 .
O9 Ag5 C2 Ag6' -162.2(5) . .
Ag4 Ag5 C2 Ag6' -92.6(5) . .
Ag6' Ag5 C2 Ag6' 73.6(12) 2 .
Ag3 Ag5 C2 Ag6' 179.6(6) . .
Ag6 Ag5 C2 Ag6' 2.5(5) . .
O8 Ag5 C2 Ag6 -55.1(5) . .
O2 Ag5 C2 Ag6 71.6(3) 2_545 .
O9 Ag5 C2 Ag6 -164.7(3) . .
Ag4 Ag5 C2 Ag6 -95.1(3) . .
Ag6' Ag5 C2 Ag6 71.1(7) 2 .
Ag3 Ag5 C2 Ag6 177.1(4) . .
O8 Ag5 C2 Ag3 127.8(4) . .
O2 Ag5 C2 Ag3 -105.4(3) 2_545 .
O9 Ag5 C2 Ag3 18.2(4) . .
Ag4 Ag5 C2 Ag3 87.9(2) . .
Ag6' Ag5 C2 Ag3 -106.0(8) 2 .
Ag6 Ag5 C2 Ag3 -177.1(4) . .
O8 Ag5 C2 Ag6' -126.2(8) . 2
O2 Ag5 C2 Ag6' 0.6(8) 2_545 2
O9 Ag5 C2 Ag6' 124.2(8) . 2
Ag4 Ag5 C2 Ag6' -166.1(8) . 2
Ag3 Ag5 C2 Ag6' 106.0(8) . 2
Ag6 Ag5 C2 Ag6' -71.1(7) . 2
O3 Ag6 C2 C2 -150.2(8) 1_545 2
O2 Ag6 C2 C2 -35.8(8) 1_545 2
C1 Ag6 C2 C2 69.7(10) 1_545 2
Ag6 Ag6 C2 C2 46.2(8) 2 2
Ag1 Ag6 C2 C2 170(3) 1_545 2
Ag2 Ag6 C2 C2 124.6(7) 1_545 2
Ag5 Ag6 C2 C2 132.6(9) . 2
Ag4 Ag6 C2 C2 -149.7(10) . 2
O3 Ag6 C2 Ag4 -0.5(4) 1_545 .
O2 Ag6 C2 Ag4 114.0(3) 1_545 .
C1 Ag6 C2 Ag4 -140.6(5) 1_545 .
Ag6 Ag6 C2 Ag4 -164.1(4) 2 .
Ag1 Ag6 C2 Ag4 -41(3) 1_545 .
Ag2 Ag6 C2 Ag4 -85.6(3) 1_545 .
Ag5 Ag6 C2 Ag4 -77.6(3) . .
O3 Ag6 C2 Ag6' -91.1(17) 1_545 .
O2 Ag6 C2 Ag6' 23.3(17) 1_545 .
C1 Ag6 C2 Ag6' 129(2) 1_545 .
Ag6 Ag6 C2 Ag6' 105(2) 2 .
Ag1 Ag6 C2 Ag6' -131(3) 1_545 .
Ag2 Ag6 C2 Ag6' -176.3(19) 1_545 .
Ag5 Ag6 C2 Ag6' -168.3(18) . .
Ag4 Ag6 C2 Ag6' -90.7(18) . .
O3 Ag6 C2 Ag5 77.2(4) 1_545 .
O2 Ag6 C2 Ag5 -168.4(3) 1_545 .
C1 Ag6 C2 Ag5 -62.9(6) 1_545 .
Ag6 Ag6 C2 Ag5 -86.5(4) 2 .
Ag1 Ag6 C2 Ag5 37(3) 1_545 .
Ag2 Ag6 C2 Ag5 -8.0(3) 1_545 .
Ag4 Ag6 C2 Ag5 77.6(3) . .
O3 Ag6 C2 Ag3 87.5(15) 1_545 .
O2 Ag6 C2 Ag3 -158.0(15) 1_545 .
C1 Ag6 C2 Ag3 -52.6(18) 1_545 .
Ag6 Ag6 C2 Ag3 -76.1(16) 2 .
Ag1 Ag6 C2 Ag3 47(4) 1_545 .
Ag2 Ag6 C2 Ag3 2.4(17) 1_545 .
Ag5 Ag6 C2 Ag3 10.4(13) . .
Ag4 Ag6 C2 Ag3 88.0(15) . .
O3 Ag6 C2 Ag6' 154.9(9) 1_545 2
O2 Ag6 C2 Ag6' -90.7(7) 1_545 2
C1 Ag6 C2 Ag6' 14.7(5) 1_545 2
Ag6 Ag6 C2 Ag6' -8.8(4) 2 2
Ag1 Ag6 C2 Ag6' 115(3) 1_545 2
Ag2 Ag6 C2 Ag6' 69.7(6) 1_545 2
Ag5 Ag6 C2 Ag6' 77.7(7) . 2
Ag4 Ag6 C2 Ag6' 155.3(7) . 2
O10 Ag3 C2 C2 -178.7(6) . 2
O6 Ag3 C2 C2 -73.3(7) . 2
C1 Ag3 C2 C2 88.4(6) . 2
C1 Ag3 C2 C2 62.6(7) 2 2
Ag1 Ag3 C2 C2 16.8(7) 2 2
Ag5 Ag3 C2 C2 -133.7(7) . 2
Ag4 Ag3 C2 C2 147.7(8) . 2
Ag2 Ag3 C2 C2 128.3(6) . 2
Ag4 Ag3 C2 C2 -1.8(5) 2 2
Ag3 Ag3 C2 C2 63.1(6) 2 2
O10 Ag3 C2 Ag4 33.6(4) . .
O6 Ag3 C2 Ag4 139.0(3) . .
C1 Ag3 C2 Ag4 -59.3(3) . .
C1 Ag3 C2 Ag4 -85.1(3) 2 .
Ag1 Ag3 C2 Ag4 -130.90(17) 2 .
Ag5 Ag3 C2 Ag4 78.7(3) . .
Ag2 Ag3 C2 Ag4 -19.4(3) . .
Ag4 Ag3 C2 Ag4 -149.4(3) 2 .
Ag3 Ag3 C2 Ag4 -84.6(2) 2 .
O10 Ag3 C2 Ag6' -51(9) . .
O6 Ag3 C2 Ag6' 54(9) . .
C1 Ag3 C2 Ag6' -144(9) . .
C1 Ag3 C2 Ag6' -170(8) 2 .
Ag1 Ag3 C2 Ag6' 144(8) 2 .
Ag5 Ag3 C2 Ag6' -6(8) . .
Ag4 Ag3 C2 Ag6' -85(9) . .
Ag2 Ag3 C2 Ag6' -104(9) . .
Ag4 Ag3 C2 Ag6' 126(9) 2 .
Ag3 Ag3 C2 Ag6' -169(9) 2 .
O10 Ag3 C2 Ag5 -45.0(4) . .
O6 Ag3 C2 Ag5 60.3(3) . .
C1 Ag3 C2 Ag5 -137.9(2) . .
C1 Ag3 C2 Ag5 -163.7(2) 2 .
Ag1 Ag3 C2 Ag5 150.45(10) 2 .
Ag4 Ag3 C2 Ag5 -78.7(3) . .
Ag2 Ag3 C2 Ag5 -98.01(19) . .
Ag4 Ag3 C2 Ag5 131.9(3) 2 .
Ag3 Ag3 C2 Ag5 -163.2(3) 2 .
O10 Ag3 C2 Ag6 -55.5(16) . .
O6 Ag3 C2 Ag6 49.9(16) . .
C1 Ag3 C2 Ag6 -148.4(15) . .
C1 Ag3 C2 Ag6 -174.2(15) 2 .
Ag1 Ag3 C2 Ag6 140.0(14) 2 .
Ag5 Ag3 C2 Ag6 -10.5(13) . .
Ag4 Ag3 C2 Ag6 -89.1(15) . .
Ag2 Ag3 C2 Ag6 -108.5(15) . .
Ag4 Ag3 C2 Ag6 121.4(16) 2 .
Ag3 Ag3 C2 Ag6 -173.7(16) 2 .
O10 Ag3 C2 Ag6' -118.5(5) . 2
O6 Ag3 C2 Ag6' -13.1(5) . 2
C1 Ag3 C2 Ag6' 148.6(4) . 2
C1 Ag3 C2 Ag6' 122.8(4) 2 2
Ag1 Ag3 C2 Ag6' 77.0(5) 2 2
Ag5 Ag3 C2 Ag6' -73.4(4) . 2
Ag4 Ag3 C2 Ag6' -152.1(5) . 2
Ag2 Ag3 C2 Ag6' -171.4(4) . 2
Ag4 Ag3 C2 Ag6' 58.5(4) 2 2
Ag3 Ag3 C2 Ag6' 123.3(5) 2 2
C1 Ag1 O1 C3 -35.8(10) . .
O4 Ag1 O1 C3 101.0(9) . .
O5 Ag1 O1 C3 -164.1(9) 2 .
Ag2 Ag1 O1 C3 6.8(12) . .
Ag6 Ag1 O1 C3 17.8(9) 1_565 .
Ag3 Ag1 O1 C3 -90.3(9) 2 .
Ag6' Ag1 O1 C3 19.5(9) 1_565 .
Ag4 Ag1 O1 C3 -128.4(8) . .
Ag6' O2 C3 O1 -28(2) 1_565 .
Ag5 O2 C3 O1 169.9(11) 2_565 .
Ag6 O2 C3 O1 -18.1(19) 1_565 .
Ag6' O2 C3 C4 152.2(16) 1_565 .
Ag5 O2 C3 C4 -10(2) 2_565 .
Ag6 O2 C3 C4 161.9(9) 1_565 .
Ag1 O1 C3 O2 -4.1(19) . .
Ag1 O1 C3 C4 175.9(8) . .
O2 C3 C4 F3 130.3(17) . .
O1 C3 C4 F3 -49.8(18) . .
O2 C3 C4 F2 -107.2(17) . .
O1 C3 C4 F2 72.7(18) . .
O2 C3 C4 F1 13.7(19) . .
O1 C3 C4 F1 -166.3(13) . .
C1 Ag1 O4 C5 25.4(9) . .
O5 Ag1 O4 C5 175.6(8) 2 .
O1 Ag1 O4 C5 -93.0(8) . .
Ag2 Ag1 O4 C5 51.5(7) . .
Ag6 Ag1 O4 C5 -9.3(7) 1_565 .
Ag3 Ag1 O4 C5 -152.7(7) 2 .
Ag6' Ag1 O4 C5 -18.8(10) 1_565 .
Ag4 Ag1 O4 C5 123.9(7) . .
Ag6 O3 C5 O4 -2.4(17) 1_565 .
Ag6' O3 C5 O4 13(2) 1_565 .
Ag6 O3 C5 C6 175.3(7) 1_565 .
Ag6' O3 C5 C6 -169.4(14) 1_565 .
Ag1 O4 C5 O3 9.8(15) . .
Ag1 O4 C5 C6 -167.9(7) . .
O3 C5 C6 F5 -42.0(16) . .
O4 C5 C6 F5 136.1(12) . .
O3 C5 C6 F6 -155.5(11) . .
O4 C5 C6 F6 22.6(15) . .
O3 C5 C6 F4 87.3(15) . .
O4 C5 C6 F4 -94.6(15) . .
O10 Ag3 O6 C7 -136.7(8) . .
C2 Ag3 O6 C7 98.4(8) . .
C1 Ag3 O6 C7 -41.0(12) . .
C1 Ag3 O6 C7 -22.0(10) 2 .
Ag1 Ag3 O6 C7 -27.4(8) 2 .
Ag5 Ag3 O6 C7 139.3(8) . .
Ag4 Ag3 O6 C7 135.0(7) . .
Ag2 Ag3 O6 C7 -114.5(7) . .
Ag4 Ag3 O6 C7 36.7(8) 2 .
Ag3 Ag3 O6 C7 46.6(9) 2 .
Ag3 O6 C7 O5 3.5(15) . .
Ag3 O6 C7 C8 -176.2(7) . .
Ag1 O5 C7 O6 35.5(16) 2 .
Ag1 O5 C7 C8 -144.8(8) 2 .
O6 C7 C8 F9 -51.2(15) . .
O5 C7 C8 F9 129.0(12) . .
O6 C7 C8 F8 71.3(14) . .
O5 C7 C8 F8 -108.5(13) . .
O6 C7 C8 F7 -170.4(12) . .
O5 C7 C8 F7 9.9(16) . .
C2 Ag5 O8 C9 55.4(13) . .
O2 Ag5 O8 C9 -68.7(12) 2_545 .
O9 Ag5 O8 C9 179.1(12) . .
Ag4 Ag5 O8 C9 84.3(11) . .
Ag6' Ag5 O8 C9 -35.6(15) 2 .
Ag3 Ag5 O8 C9 142.4(10) . .
Ag6 Ag5 O8 C9 16.3(12) . .
Ag5 O8 C9 O7 16(2) . .
Ag5 O8 C9 C10 -166.0(8) . .
Ag2 O7 C9 O8 4.7(16) 1_545 .
Ag2 O7 C9 C10 -173.0(7) 1_545 .
O8 C9 C10 F12 131.9(12) . .
O7 C9 C10 F12 -50.0(14) . .
O8 C9 C10 F10 7.3(14) . .
O7 C9 C10 F10 -174.6(10) . .
O8 C9 C10 F11 -108.0(12) . .
O7 C9 C10 F11 70.1(13) . .
O8 Ag5 O9 C11 -121.6(10) . .
C2 Ag5 O9 C11 19.5(11) . .
O2 Ag5 O9 C11 134.9(9) 2_545 .
Ag4 Ag5 O9 C11 -25.1(10) . .
Ag6' Ag5 O9 C11 89.9(10) 2 .
Ag3 Ag5 O9 C11 34.8(9) . .
Ag6 Ag5 O9 C11 -23.3(15) . .
O6 Ag3 O10 C11 -54.7(8) . .
C2 Ag3 O10 C11 54.9(8) . .
C1 Ag3 O10 C11 153.6(8) . .
C1 Ag3 O10 C11 172.8(7) 2 .
Ag1 Ag3 O10 C11 -138.2(7) 2 .
Ag5 Ag3 O10 C11 23.4(7) . .
Ag4 Ag3 O10 C11 77.0(8) . .
Ag2 Ag3 O10 C11 144.1(9) . .
Ag4 Ag3 O10 C11 -105.2(14) 2 .
Ag3 Ag3 O10 C11 122.2(7) 2 .
O6 Ag3 O10 Ag2 161.2(3) . .
C2 Ag3 O10 Ag2 -89.2(3) . .
C1 Ag3 O10 Ag2 9.5(3) . .
C1 Ag3 O10 Ag2 28.7(3) 2 .
Ag1 Ag3 O10 Ag2 77.7(2) 2 .
Ag5 Ag3 O10 Ag2 -120.8(2) . .
Ag4 Ag3 O10 Ag2 -67.1(2) . .
Ag4 Ag3 O10 Ag2 110.7(12) 2 .
Ag3 Ag3 O10 Ag2 -21.9(4) 2 .
O7 Ag2 O10 C11 33.9(12) 1_565 .
C1 Ag2 O10 C11 -138.3(11) . .
Ag1 Ag2 O10 C11 -92.8(11) . .
Ag6 Ag2 O10 C11 178.9(10) 1_565 .
Ag3 Ag2 O10 C11 -126.4(13) . .
Ag6' Ag2 O10 C11 -177.7(10) 1_565 .
O7 Ag2 O10 Ag3 160.3(3) 1_565 .
C1 Ag2 O10 Ag3 -11.9(3) . .
Ag1 Ag2 O10 Ag3 33.6(3) . .
Ag6 Ag2 O10 Ag3 -54.7(5) 1_565 .
Ag6' Ag2 O10 Ag3 -51.3(5) 1_565 .
Ag5 O9 C11 O10 -29.0(17) . .
Ag5 O9 C11 C12 153.7(7) . .
Ag3 O10 C11 O9 -5.8(15) . .
Ag2 O10 C11 O9 111.3(12) . .
Ag3 O10 C11 C12 171.6(6) . .
Ag2 O10 C11 C12 -71.4(14) . .
O9 C11 C12 F13 59.1(13) . .
O10 C11 C12 F13 -118.6(11) . .
O9 C11 C12 F14 -178.9(10) . .
O10 C11 C12 F14 3.4(14) . .
O9 C11 C12 F15 -56.9(13) . .
O10 C11 C12 F15 125.5(11) . .
C2 Ag4 N1 C13 -20.7(13) . .
Ag5 Ag4 N1 C13 0.4(8) . .
Ag3 Ag4 N1 C13 -66.6(8) . .
Ag6' Ag4 N1 C13 78.8(13) . .
Ag1 Ag4 N1 C13 -145.2(7) . .
Ag6 Ag4 N1 C13 67.2(8) . .
Ag3 Ag4 N1 C13 -143.5(7) 2 .
C2 Ag4 N1 C17 162.0(9) . .
Ag5 Ag4 N1 C17 -176.9(7) . .
Ag3 Ag4 N1 C17 116.1(7) . .
Ag6' Ag4 N1 C17 -98.5(13) . .
Ag1 Ag4 N1 C17 37.5(7) . .
Ag6 Ag4 N1 C17 -110.1(7) . .
Ag3 Ag4 N1 C17 39.2(9) 2 .
C17 N1 C13 C14 1.4(16) . .
Ag4 N1 C13 C14 -176.0(9) . .
N1 C13 C14 C15 0.2(18) . .
C13 C14 C15 C16 -1.1(16) . .
C13 C14 C15 C18 -177.5(10) . .
C14 C15 C16 C17 0.5(14) . .
C18 C15 C16 C17 176.8(9) . .
C13 N1 C17 C16 -2.1(15) . .
Ag4 N1 C17 C16 175.2(7) . .
C15 C16 C17 N1 1.2(15) . .
C16 C15 C18 C19 -151.4(11) . .
C14 C15 C18 C19 24.8(15) . .
C16 C15 C18 C22 30.3(14) . .
C14 C15 C18 C22 -153.5(11) . .
C22 C18 C19 C20 -2.0(18) . .
C15 C18 C19 C20 179.6(11) . .
C18 C19 C20 N2 1(2) . .
C19 C18 C22 C21 3.7(17) . .
C15 C18 C22 C21 -177.9(11) . .
N2 C21 C22 C18 -3.9(19) . .
C19 C20 N2 C21 -0.7(19) . .
C22 C21 N2 C20 2.3(18) . .
